data_1548347
loop_
_publ_author_name
'Yang, Linlin'
'Jing, Xu'
'An, Bowen'
'He, Cheng'
'Yang, Yang'
'Duan, Chunying'

_publ_section_title
;
 Binding of anions in triply interlocked coordination catenanes and
 dynamic allostery for dehalogenation reactions.
;
_journal_issue 4
_journal_name_full 'Chemical science'
_journal_page_first 1050
_journal_page_last 1057
_journal_paper_doi 10.1039/c7sc04070a
_journal_volume 9
_journal_year 2018
_chemical_formula_sum 'C206 H163 B3.5 F14 I4.5 N41 O8 Zn4'
_chemical_formula_weight 4477.14
_space_group_IT_number 15
_space_group_name_Hall '-C 2yc'
_space_group_name_H-M_alt 'C 1 2/c 1'
_symmetry_cell_setting monoclinic
_symmetry_space_group_name_Hall '-C 2yc'
_symmetry_space_group_name_H-M 'C 1 2/c 1'
_atom_sites_solution_hydrogens geom
_atom_sites_solution_primary direct
_atom_sites_solution_secondary difmap
_audit_creation_method SHELXL-97
_audit_update_record
;
2017-11-08 deposited with the CCDC.
2017-11-30 downloaded from the CCDC.
;
_cell_angle_alpha 90.00
_cell_angle_beta 110.4064(10)
_cell_angle_gamma 90.00
_cell_formula_units_Z 8
_cell_length_a 47.061(2)
_cell_length_b 32.0425(14)
_cell_length_c 55.568(3)
_cell_measurement_reflns_used 9894
_cell_measurement_temperature 150(2)
_cell_measurement_theta_max 17.83
_cell_measurement_theta_min 2.21
_cell_volume 78535(6)
_computing_cell_refinement 'Bruker SAINT'
_computing_data_collection 'Bruker APEX2'
_computing_data_reduction 'Bruker SAINT'
_computing_molecular_graphics 'Bruker SHELXTL'
_computing_publication_material 'Bruker SHELXTL'
_computing_structure_refinement 'SHELXL-97 (Sheldrick, 1997)'
_computing_structure_solution 'SHELXS-97 (Sheldrick, 1990)'
_diffrn_ambient_temperature 150(2)
_diffrn_measured_fraction_theta_full 0.997
_diffrn_measured_fraction_theta_max 0.997
_diffrn_measurement_device_type 'Bruker APEX-II CCD'
_diffrn_measurement_method '\f and \w scans'
_diffrn_radiation_monochromator graphite
_diffrn_radiation_source 'fine-focus sealed tube'
_diffrn_radiation_type MoK\a
_diffrn_radiation_wavelength 0.71073
_diffrn_reflns_av_R_equivalents 0.1617
_diffrn_reflns_av_sigmaI/netI 0.6310
_diffrn_reflns_limit_h_max 55
_diffrn_reflns_limit_h_min -55
_diffrn_reflns_limit_k_max 38
_diffrn_reflns_limit_k_min -36
_diffrn_reflns_limit_l_max 63
_diffrn_reflns_limit_l_min -66
_diffrn_reflns_number 266141
_diffrn_reflns_theta_full 25.00
_diffrn_reflns_theta_max 25.00
_diffrn_reflns_theta_min 1.98
_exptl_absorpt_coefficient_mu 0.637
_exptl_absorpt_correction_T_max 0.8832
_exptl_absorpt_correction_T_min 0.8726
_exptl_absorpt_correction_type none
_exptl_crystal_colour red
_exptl_crystal_density_diffrn 0.757
_exptl_crystal_density_method 'not measured'
_exptl_crystal_description block
_exptl_crystal_F_000 18016
_exptl_crystal_size_max 0.22
_exptl_crystal_size_mid 0.22
_exptl_crystal_size_min 0.20
_platon_squeeze_details
;
;
_refine_diff_density_max 0.680
_refine_diff_density_min -0.555
_refine_diff_density_rms 0.085
_refine_ls_extinction_method none
_refine_ls_goodness_of_fit_ref 0.967
_refine_ls_hydrogen_treatment constr
_refine_ls_matrix_type full
_refine_ls_number_parameters 2704
_refine_ls_number_reflns 68982
_refine_ls_number_restraints 1514
_refine_ls_restrained_S_all 0.980
_refine_ls_R_factor_all 0.2945
_refine_ls_R_factor_gt 0.0885
_refine_ls_shift/su_max 0.001
_refine_ls_shift/su_mean 0.000
_refine_ls_structure_factor_coef Fsqd
_refine_ls_weighting_details
; calc 
 [0.00000+1.00000exp(6.00(sin\q/\l)^2^)]/ 
   [\s^2^(Fo^2^)+0.0000+0.0000*P+(0.0750P)^2^+0.0000sin\q/\l] 
 where P = 0.33333Fo^2^ + 0.66667Fc^2^ 
;
_refine_ls_weighting_scheme calc
_refine_ls_wR_factor_gt 0.2190
_refine_ls_wR_factor_ref 0.2659
_reflns_number_gt 11069
_reflns_number_total 68982
_reflns_threshold_expression >2sigma(I)
_cod_data_source_file c7sc04070a2.cif
_cod_data_source_block news22
_cod_depositor_comments 'Adding full bibliography for 1548346--1548347.cif.'
_cod_original_cell_volume 78535(7)
_cod_original_sg_symbol_H-M C2/c
_cod_original_formula_sum 'C206 H163 B3.50 F14 I4.50 N41 O8 Zn4'
_cod_database_code 1548347

loop_
_symmetry_equiv_pos_as_xyz
'x, y, z'
'-x, y, -z+1/2'
'x+1/2, y+1/2, z'
'-x+1/2, y+1/2, -z+1/2'
'-x, -y, -z'
'x, -y, z-1/2'
'-x+1/2, -y+1/2, -z'
'x+1/2, -y+1/2, z-1/2'

loop_
_atom_site_label
_atom_site_type_symbol
_atom_site_fract_x
_atom_site_fract_y
_atom_site_fract_z
_atom_site_U_iso_or_equiv
_atom_site_adp_type
_atom_site_occupancy
_atom_site_symmetry_multiplicity
_atom_site_calc_flag
_atom_site_refinement_flags
_atom_site_disorder_assembly
_atom_site_disorder_group
Zn1 Zn 0.545957(19) 0.24841(3) 0.362086(14) 0.0766(3) Uani 1 1 d . . .
Zn2 Zn 0.59932(2) 0.00812(3) 0.059323(19) 0.1095(4) Uani 1 1 d . . .
Zn3 Zn 0.19504(2) 0.14170(3) 0.065392(18) 0.0927(4) Uani 1 1 d . . .
Zn4 Zn 0.47068(3) 0.58341(3) 0.05387(2) 0.1237(5) Uani 1 1 d . . .
I1 I 1.0000 -0.25186(2) 0.2500 0.0775(3) Uani 1 2 d S . .
I2 I 1.033917(17) -0.37753(2) 0.093434(12) 0.0907(3) Uani 0.75 1 d P . .
B2 B 1.033917(17) -0.37753(2) 0.093434(12) 0.0907(3) Uani 0.25 1 d PD . .
F21 F 1.0110(2) -0.3605(5) 0.0990(3) 0.148(8) Uiso 0.25 1 d PD . .
F22 F 1.0588(3) -0.3775(5) 0.1129(2) 0.136(7) Uiso 0.25 1 d PD . .
F23 F 1.0271(4) -0.4141(3) 0.0824(3) 0.144(7) Uiso 0.25 1 d PD . .
F24 F 1.0390(3) -0.3518(4) 0.0761(2) 0.152(8) Uiso 0.25 1 d PD . .
I3 I 0.316313(14) 0.18454(2) 0.097237(11) 0.0781(2) Uani 0.75 1 d P . .
B3 B 0.316313(14) 0.18454(2) 0.097237(11) 0.0781(2) Uani 0.25 1 d PD . .
F31 F 0.3109(4) 0.1547(4) 0.0810(3) 0.186(10) Uiso 0.25 1 d PD . .
F32 F 0.3128(4) 0.1648(5) 0.1174(2) 0.197(10) Uiso 0.25 1 d PD . .
F33 F 0.3384(2) 0.2060(4) 0.1019(3) 0.112(6) Uiso 0.25 1 d PD . .
F34 F 0.2936(3) 0.2122(4) 0.0916(4) 0.177(9) Uiso 0.25 1 d PD . .
I4 I 0.45603(2) 0.42670(3) 0.089094(18) 0.0834(4) Uani 0.50 1 d P . .
B4 B 0.45603(2) 0.42670(3) 0.089094(18) 0.0834(4) Uani 0.50 1 d P . .
F41 F 0.4609(2) 0.3854(3) 0.09441(16) 0.125(3) Uani 0.50 1 d PU . .
F42 F 0.4533(2) 0.4433(3) 0.10665(17) 0.121(3) Uani 0.50 1 d PU . .
F43 F 0.4248(2) 0.4238(3) 0.07027(17) 0.145(4) Uani 0.50 1 d PU . .
F44 F 0.4690(2) 0.4399(3) 0.07804(17) 0.129(4) Uani 0.50 1 d PU . .
I5 I 0.60777(2) 0.50365(3) 0.023409(18) 0.1731(5) Uani 0.83 1 d P . .
B5 B 0.60777(2) 0.50365(3) 0.023409(18) 0.1731(5) Uani 0.08 1 d PD . .
F51 F 0.6106(5) 0.5461(3) 0.0290(4) 0.053(7) Uiso 0.08 1 d PDU . .
F53 F 0.5876(4) 0.4948(7) 0.0000(3) 0.049(7) Uiso 0.08 1 d PDU . .
F52 F 0.6384(3) 0.4899(7) 0.0274(4) 0.035(6) Uiso 0.08 1 d PDU . .
F54 F 0.6042(4) 0.4828(6) 0.0443(3) 0.059(7) Uiso 0.08 1 d PDU . .
I6 I 0.67284(2) -0.11769(3) 0.03990(2) 0.1589(5) Uani 0.75 1 d P . .
B6 B 0.67284(2) -0.11769(3) 0.03990(2) 0.1589(5) Uani 0.17 1 d PD . .
F61 F 0.6511(3) -0.0877(4) 0.0275(3) 0.082(6) Uiso 0.17 1 d PDU . .
F62 F 0.7016(3) -0.0985(5) 0.0508(3) 0.087(6) Uiso 0.17 1 d PDU . .
F63 F 0.6686(4) -0.1331(6) 0.0622(2) 0.128(7) Uiso 0.17 1 d PDU . .
F64 F 0.6749(4) -0.1494(4) 0.0240(3) 0.093(6) Uiso 0.17 1 d PDU . .
I7 I 0.96536(7) -0.25903(8) -0.05988(7) 0.1991(14) Uani 0.25 1 d P . .
B7 B 0.96536(7) -0.25903(8) -0.05988(7) 0.1991(14) Uani 0.42 1 d PD . .
F71 F 0.9447(3) -0.2725(7) -0.0525(3) 0.185(5) Uiso 0.21 1 d PDU A 1
F72 F 0.9768(4) -0.2959(4) -0.0691(4) 0.199(5) Uiso 0.21 1 d PDU A 1
F73 F 0.9911(3) -0.2476(6) -0.0413(3) 0.176(5) Uiso 0.21 1 d PDU A 1
F74 F 0.9586(5) -0.2392(5) -0.0826(2) 0.179(5) Uiso 0.21 1 d PDU A 1
F71' F 0.9502(3) -0.2519(7) -0.0451(3) 0.183(5) Uiso 0.21 1 d PDU A 2
F72' F 0.9896(3) -0.2331(5) -0.0539(4) 0.199(5) Uiso 0.21 1 d PDU A 2
F73' F 0.9837(4) -0.2942(4) -0.0488(4) 0.189(5) Uiso 0.21 1 d PDU A 2
F74' F 0.9501(5) -0.2662(7) -0.0844(2) 0.183(5) Uiso 0.21 1 d PDU A 2
I8 I 0.54139(9) 0.12938(13) -0.01113(8) 0.163(2) Uani 0.17 1 d P . .
B8 B 0.54139(9) 0.12938(13) -0.01113(8) 0.163(2) Uani 0.17 1 d PD . .
F81 F 0.5710(3) 0.1136(6) 0.0020(4) 0.201(8) Uiso 0.17 1 d PDU . .
F82 F 0.5446(4) 0.1373(7) -0.0340(2) 0.151(7) Uiso 0.17 1 d PDU . .
F83 F 0.5438(5) 0.1688(4) 0.0006(4) 0.145(7) Uiso 0.17 1 d PDU . .
F84 F 0.5248(3) 0.1064(6) -0.0040(4) 0.143(7) Uiso 0.17 1 d PDU . .
B9 B 0.6107(3) 0.2439(4) -0.0133(3) 0.153(5) Uiso 0.17 1 d PDU B 1
F91 F 0.6159(5) 0.2767(5) -0.0269(3) 0.185(6) Uiso 0.17 1 d PDU B 1
F92 F 0.5808(3) 0.2455(8) -0.0172(4) 0.159(6) Uiso 0.17 1 d PDU B 1
F93 F 0.6250(5) 0.2493(7) 0.0121(2) 0.152(6) Uiso 0.17 1 d PDU B 1
F94 F 0.6224(5) 0.2088(5) -0.0197(4) 0.178(6) Uiso 0.17 1 d PDU B 1
O31W O 0.6005(3) 0.2497(4) -0.0062(2) 0.145(4) Uiso 0.50 1 d PU C 2
B10 B 0.56205(14) 0.4012(2) 0.07839(14) 0.119(6) Uiso 0.33 1 d PDU . .
F101 F 0.5599(2) 0.4361(2) 0.09088(18) 0.135(4) Uiso 0.33 1 d PDU . .
F102 F 0.59056(15) 0.3886(3) 0.0868(2) 0.121(4) Uiso 0.33 1 d PDU . .
F103 F 0.5600(3) 0.4114(5) 0.05347(15) 0.259(6) Uiso 0.33 1 d PDU . .
F104 F 0.53933(17) 0.3748(3) 0.0773(2) 0.109(4) Uiso 0.33 1 d PDU . .
B11 B 0.2255(3) 0.1545(4) -0.0839(3) 0.165(5) Uiso 0.17 1 d PDU D 1
F111 F 0.2025(3) 0.1763(5) -0.0826(3) 0.074(5) Uiso 0.17 1 d PDU D 1
F112 F 0.2427(5) 0.1435(7) -0.0586(3) 0.177(6) Uiso 0.17 1 d PDU D 1
F113 F 0.2392(4) 0.1813(5) -0.0958(4) 0.157(5) Uiso 0.17 1 d PDU D 1
F114 F 0.2228(5) 0.1171(4) -0.0951(3) 0.127(6) Uiso 0.17 1 d PDU D 1
N800 N 0.2863(3) 0.1867(6) -0.1139(3) 0.254(7) Uiso 0.50 1 d PDU E 2
C800 C 0.2662(3) 0.1695(7) -0.1057(4) 0.210(5) Uiso 0.50 1 d PDU E 2
C801 C 0.2377(3) 0.1521(6) -0.1020(3) 0.167(5) Uiso 0.50 1 d PDU E 2
H80A H 0.2425 0.1434 -0.0841 0.251 Uiso 0.50 1 calc PR E 2
H80B H 0.2302 0.1280 -0.1133 0.251 Uiso 0.50 1 calc PR E 2
H80C H 0.2220 0.1737 -0.1062 0.251 Uiso 0.50 1 calc PR E 2
B12 B 0.3374(3) 0.0728(4) 0.0365(3) 0.135(7) Uiso 0.25 1 d PDU . .
F121 F 0.3261(3) 0.1069(4) 0.0432(3) 0.134(5) Uiso 0.25 1 d PDU . .
F122 F 0.3127(3) 0.0528(5) 0.0211(3) 0.180(6) Uiso 0.25 1 d PDU . .
F123 F 0.3590(3) 0.0894(6) 0.0280(3) 0.192(6) Uiso 0.25 1 d PDU . .
F124 F 0.3548(3) 0.0437(4) 0.0507(3) 0.149(5) Uiso 0.25 1 d PDU . .
B13 B 0.2824(3) 0.5446(5) -0.0789(3) 0.127(8) Uiso 0.08 1 d PDU . .
F131 F 0.2946(4) 0.5763(6) -0.0888(4) 0.141(7) Uiso 0.08 1 d PDU . .
F132 F 0.2726(6) 0.5135(5) -0.0964(4) 0.121(7) Uiso 0.08 1 d PDU . .
F133 F 0.3051(4) 0.5323(8) -0.0573(4) 0.131(7) Uiso 0.08 1 d PDU . .
F134 F 0.2596(4) 0.5602(9) -0.0717(5) 0.122(7) Uiso 0.08 1 d PDU . .
B15 B 0.9665(3) 0.0104(4) 0.2036(3) 0.175(7) Uiso 0.17 1 d PDU . .
F151 F 0.9721(5) 0.0521(4) 0.2039(5) 0.205(7) Uiso 0.17 1 d PDU . .
F152 F 0.9383(3) 0.0095(8) 0.2045(4) 0.213(7) Uiso 0.17 1 d PDU . .
F153 F 0.9676(5) -0.0059(7) 0.1816(3) 0.172(7) Uiso 0.17 1 d PDU . .
F154 F 0.9853(4) -0.0120(6) 0.2227(3) 0.163(7) Uiso 0.17 1 d PDU . .
B16 B 0.4603(3) -0.0016(4) 0.0916(2) 0.114(6) Uiso 0.33 1 d PDU . .
F161 F 0.4556(3) 0.0359(3) 0.0802(2) 0.117(4) Uiso 0.33 1 d PDU . .
F162 F 0.4351(2) -0.0202(4) 0.0878(2) 0.125(4) Uiso 0.33 1 d PDU . .
F163 F 0.4685(4) 0.0016(6) 0.1194(2) 0.257(6) Uiso 0.33 1 d PDU . .
F164 F 0.4842(2) -0.0205(4) 0.0910(2) 0.133(4) Uiso 0.33 1 d PDU . .
B17 B 0.1283(3) 0.3577(4) -0.2945(2) 0.141(7) Uiso 0.17 1 d PDU . .
F171 F 0.1133(5) 0.3220(5) -0.3045(4) 0.202(7) Uiso 0.17 1 d PDU . .
F172 F 0.1229(4) 0.3685(7) -0.2734(3) 0.157(7) Uiso 0.17 1 d PDU . .
F173 F 0.1235(5) 0.3856(5) -0.3128(3) 0.138(6) Uiso 0.17 1 d PDU . .
F174 F 0.1572(3) 0.3468(7) -0.2849(4) 0.164(7) Uiso 0.17 1 d PDU . .
N1 N 0.51731(12) 0.25812(17) 0.38434(9) 0.077(2) Uani 1 1 d . . .
N2 N 0.50588(12) 0.21620(17) 0.34079(10) 0.076(2) Uani 1 1 d . . .
N3 N 0.45092(12) 0.12293(17) 0.27267(10) 0.083(2) Uani 1 1 d . . .
N6 N 0.55288(13) 0.0380(2) 0.15833(12) 0.116(3) Uani 1 1 d . . .
N7 N 0.17211(12) 0.10966(16) 0.02947(10) 0.085(2) Uani 1 1 d . G .
N8 N 0.22852(13) 0.10010(18) 0.06229(11) 0.090(2) Uani 1 1 d . G .
N9 N 0.32648(13) 0.04134(19) 0.09832(11) 0.096(3) Uani 1 1 d . . .
N10 N 0.44277(12) 0.05938(18) 0.17557(9) 0.087(2) Uani 1 1 d . . .
N11 N 0.58071(12) 0.28932(17) 0.38460(9) 0.081(2) Uani 1 1 d . . .
N12 N 0.53435(11) 0.30584(16) 0.34132(8) 0.0638(19) Uani 1 1 d . . .
N13 N 0.46960(11) 0.38758(17) 0.27266(9) 0.072(2) Uani 1 1 d . . .
N16 N 0.29985(13) 0.2418(2) 0.16362(11) 0.115(3) Uani 1 1 d . G .
N19 N 0.36855(15) 0.48837(18) 0.09286(11) 0.102(3) Uani 1 1 d . . .
N21 N 0.56682(12) 0.19477(17) 0.38347(9) 0.071(2) Uani 1 1 d . . .
N20 N 0.37654(12) 0.38097(18) 0.17469(10) 0.082(2) Uani 1 1 d . . .
N22 N 0.57232(11) 0.22271(16) 0.34074(10) 0.072(2) Uani 1 1 d . . .
N23 N 0.61052(12) 0.23171(18) 0.27064(9) 0.078(2) Uani 1 1 d . . .
N32 N 0.48586(11) 0.52837(16) 0.03923(10) 0.101(3) Uani 1 1 d D . .
N33 N 0.47502(12) 0.38565(18) 0.01930(10) 0.084(2) Uani 1 1 d U . .
N35 N 0.55082(12) 0.00914(18) 0.04314(10) 0.083(2) Uani 1 1 d . F .
N36 N 0.45688(14) 0.08504(19) 0.02311(10) 0.096(3) Uani 1 1 d . . .
N37 N 0.16150(11) 0.18867(15) 0.06242(10) 0.099(3) Uani 1 1 d D G .
N38 N 0.21133(9) 0.19554(14) 0.05002(9) 0.075(2) Uani 1 1 d D G .
N39 N 0.28919(11) 0.25933(17) 0.02932(9) 0.074(2) Uani 1 1 d . . .
N40 N 0.40469(11) 0.24249(17) 0.01824(9) 0.070(2) Uani 1 1 d . . .
N30 N 0.59197(12) 0.30151(17) 0.17375(10) 0.079(2) Uani 1 1 d . . .
N29 N 0.61219(13) 0.20887(19) 0.09526(11) 0.094(2) Uani 1 1 d . F .
C1 C 0.52204(15) 0.2833(2) 0.40480(11) 0.075(3) Uani 1 1 d . . .
H1A H 0.5395 0.3007 0.4100 0.090 Uiso 1 1 calc R . .
C2 C 0.50281(16) 0.2849(2) 0.41829(13) 0.086(3) Uani 1 1 d . . .
H2A H 0.5074 0.3024 0.4329 0.103 Uiso 1 1 calc R . .
C3 C 0.47786(15) 0.2622(2) 0.41126(12) 0.078(3) Uani 1 1 d . . .
H3A H 0.4641 0.2641 0.4203 0.093 Uiso 1 1 calc R . .
C4 C 0.47215(15) 0.2353(2) 0.39008(12) 0.077(3) Uani 1 1 d . . .
H4A H 0.4550 0.2174 0.3851 0.092 Uiso 1 1 calc R . .
C5 C 0.49158(17) 0.2354(2) 0.37698(12) 0.073(3) Uani 1 1 d . . .
C6 C 0.48774(15) 0.2093(2) 0.35269(12) 0.068(3) Uani 1 1 d . . .
C7 C 0.46329(15) 0.18037(19) 0.34558(12) 0.074(3) Uani 1 1 d . . .
H7A H 0.4512 0.1752 0.3559 0.089 Uiso 1 1 calc R . .
C8 C 0.45834(16) 0.1594(2) 0.32137(12) 0.082(3) Uani 1 1 d . . .
H8A H 0.4426 0.1394 0.3150 0.098 Uiso 1 1 calc R . .
C9 C 0.47715(16) 0.1693(2) 0.30786(11) 0.070(3) Uani 1 1 d . . .
C10 C 0.50125(15) 0.1956(2) 0.31791(12) 0.076(3) Uani 1 1 d . . .
H10A H 0.5150 0.1998 0.3090 0.092 Uiso 1 1 calc R . .
C11 C 0.47252(16) 0.1493(2) 0.28335(12) 0.078(3) Uani 1 1 d . . .
H11A H 0.4861 0.1559 0.2747 0.094 Uiso 1 1 calc R . .
C12 C 0.44857(16) 0.1096(2) 0.24764(12) 0.080(2) Uani 1 1 d U . .
C13 C 0.43913(17) 0.0683(2) 0.24203(13) 0.097(3) Uani 1 1 d U . .
H13A H 0.4342 0.0518 0.2542 0.116 Uiso 1 1 calc R . .
C14 C 0.43691(17) 0.0511(2) 0.21765(13) 0.101(3) Uani 1 1 d U . .
H14A H 0.4313 0.0229 0.2133 0.122 Uiso 1 1 calc R . .
C15 C 0.44352(16) 0.0783(2) 0.20060(13) 0.083(2) Uani 1 1 d U . .
C16 C 0.45102(14) 0.1193(2) 0.20637(11) 0.071(2) Uani 1 1 d U . .
H16A H 0.4542 0.1369 0.1938 0.086 Uiso 1 1 calc R . .
C17 C 0.45389(15) 0.1351(2) 0.22938(11) 0.070(2) Uani 1 1 d U . .
H17A H 0.4595 0.1634 0.2332 0.084 Uiso 1 1 calc R . .
N4 N 0.64604(14) -0.0031(3) 0.08222(12) 0.154(3) Uani 1 1 d DU F .
C18 C 0.66816(18) -0.0113(3) 0.07289(16) 0.174(3) Uani 1 1 d DU . .
H18A H 0.6633 -0.0115 0.0548 0.208 Uiso 1 1 calc R F .
C19 C 0.69861(19) -0.0198(4) 0.08890(16) 0.190(3) Uani 1 1 d DU F .
H19A H 0.7136 -0.0279 0.0820 0.227 Uiso 1 1 calc R . .
C20 C 0.70510(19) -0.0158(4) 0.11475(17) 0.198(4) Uani 1 1 d DU . .
H20A H 0.7255 -0.0173 0.1261 0.237 Uiso 1 1 calc R F .
C21 C 0.68225(18) -0.0095(4) 0.12453(17) 0.189(3) Uani 1 1 d DU F .
H21A H 0.6868 -0.0094 0.1426 0.227 Uiso 1 1 calc R . .
C22 C 0.65231(17) -0.0032(3) 0.10802(15) 0.161(3) Uani 1 1 d DU . .
N5 N 0.6020(2) 0.0072(6) 0.1026(2) 0.102(4) Uiso 0.33 1 d PDU F 1
C23 C 0.6295(2) -0.0075(7) 0.1195(2) 0.103(4) Uiso 0.33 1 d PDU F 1
C24 C 0.6272(3) -0.0100(7) 0.1441(2) 0.100(4) Uiso 0.33 1 d PDU F 1
H24A H 0.6453 -0.0187 0.1572 0.120 Uiso 0.33 1 calc PR F 1
C25 C 0.6034(3) -0.0020(7) 0.1525(2) 0.101(4) Uiso 0.33 1 d PDU F 1
H25A H 0.6040 -0.0040 0.1697 0.121 Uiso 0.33 1 calc PR F 1
C26 C 0.5788(3) 0.0094(7) 0.1318(2) 0.095(4) Uiso 0.33 1 d PDU F 1
C27 C 0.5758(3) 0.0158(7) 0.1068(3) 0.098(4) Uiso 0.33 1 d PDU F 1
H27A H 0.5577 0.0251 0.0940 0.118 Uiso 0.33 1 calc PR F 1
N5A N 0.59890(17) 0.0141(3) 0.09723(15) 0.093(3) Uiso 0.67 1 d PDU F 2
C23A C 0.6274(2) 0.0122(4) 0.11629(17) 0.104(3) Uiso 0.67 1 d PDU F 2
C24A C 0.6302(2) 0.0161(4) 0.14205(18) 0.114(3) Uiso 0.67 1 d PDU F 2
H24B H 0.6495 0.0127 0.1551 0.137 Uiso 0.67 1 calc PR F 2
C25A C 0.6055(2) 0.0248(4) 0.14865(19) 0.107(3) Uiso 0.67 1 d PDU F 2
H25B H 0.6073 0.0275 0.1662 0.128 Uiso 0.67 1 calc PR F 2
C26A C 0.5781(2) 0.0295(3) 0.12967(17) 0.088(3) Uiso 0.67 1 d PDU F 2
C27A C 0.5747(2) 0.0213(4) 0.10472(18) 0.101(3) Uiso 0.67 1 d PDU F 2
H27B H 0.5549 0.0205 0.0922 0.121 Uiso 0.67 1 calc PR F 2
C28 C 0.5519(2) 0.0311(3) 0.13508(13) 0.112(4) Uani 1 1 d . . .
H28A H 0.5330 0.0366 0.1214 0.134 Uiso 1 1 d R F .
C29 C 0.52438(18) 0.0454(3) 0.16217(13) 0.103(3) Uani 1 1 d . . .
C30 C 0.51996(17) 0.0317(3) 0.18405(15) 0.116(4) Uani 1 1 d . F .
H30A H 0.5365 0.0184 0.1968 0.140 Uiso 1 1 calc R . .
C31 C 0.49300(16) 0.0360(3) 0.18896(14) 0.121(4) Uani 1 1 d . . .
H31A H 0.4911 0.0254 0.2043 0.145 Uiso 1 1 calc R F .
C32 C 0.46943(16) 0.0559(3) 0.17103(14) 0.083(3) Uani 1 1 d U F .
C33 C 0.47239(15) 0.0745(3) 0.15079(16) 0.110(4) Uani 1 1 d . . .
H33A H 0.4562 0.0906 0.1397 0.132 Uiso 1 1 calc R F .
C34 C 0.49688(19) 0.0708(2) 0.14601(13) 0.105(3) Uani 1 1 d . F .
H34A H 0.4981 0.0848 0.1313 0.126 Uiso 1 1 calc R . .
C35 C 0.14421(15) 0.1158(2) 0.01295(14) 0.096(3) Uani 1 1 d . . .
H35A H 0.1311 0.1347 0.0171 0.116 Uiso 1 1 calc R G .
C36 C 0.13386(16) 0.0938(3) -0.01112(15) 0.116(4) Uani 1 1 d . G .
H36A H 0.1140 0.0994 -0.0228 0.140 Uiso 1 1 calc R . .
C37 C 0.15077(18) 0.0663(3) -0.01757(18) 0.137(4) Uani 1 1 d . . .
H37A H 0.1438 0.0520 -0.0335 0.165 Uiso 1 1 calc R G .
C38 C 0.17763(17) 0.0600(2) -0.00061(15) 0.122(4) Uani 1 1 d . G .
H38A H 0.1905 0.0405 -0.0046 0.146 Uiso 1 1 calc R . .
C39 C 0.18792(16) 0.0792(2) 0.02180(15) 0.093(3) Uani 1 1 d . . .
C40 C 0.21976(17) 0.0743(2) 0.04169(15) 0.096(3) Uani 1 1 d . G .
C41 C 0.23766(16) 0.0414(3) 0.03726(16) 0.119(4) Uani 1 1 d . . .
H41A H 0.2309 0.0237 0.0226 0.142 Uiso 1 1 calc R G .
C42 C 0.26686(17) 0.0375(3) 0.05706(16) 0.115(4) Uani 1 1 d . G .
H42A H 0.2798 0.0152 0.0564 0.138 Uiso 1 1 calc R . .
C43 C 0.27698(17) 0.0675(2) 0.07824(14) 0.095(3) Uani 1 1 d . . .
C44 C 0.25746(16) 0.0956(2) 0.07943(14) 0.086(3) Uani 1 1 d . G .
H44A H 0.2639 0.1146 0.0934 0.104 Uiso 1 1 calc R . .
C45 C 0.30640(15) 0.0676(2) 0.09722(14) 0.093(3) Uani 1 1 d . G .
H45A H 0.3111 0.0889 0.1099 0.112 Uiso 1 1 calc R . .
C46 C 0.35514(17) 0.0446(2) 0.11755(13) 0.087(3) Uani 1 1 d . . .
C47 C 0.38064(15) 0.0280(2) 0.11563(13) 0.084(3) Uani 1 1 d . . .
H47A H 0.3787 0.0122 0.1007 0.100 Uiso 1 1 calc R . .
C48 C 0.40957(17) 0.0323(2) 0.13384(14) 0.092(3) Uani 1 1 d . . .
H48A H 0.4269 0.0215 0.1309 0.111 Uiso 1 1 calc R . .
C49 C 0.41235(17) 0.0538(2) 0.15747(13) 0.079(3) Uani 1 1 d . . .
C50 C 0.38702(16) 0.0680(2) 0.16088(14) 0.092(3) Uani 1 1 d . . .
H50A H 0.3885 0.0816 0.1765 0.110 Uiso 1 1 calc R . .
C51 C 0.35828(15) 0.0629(2) 0.14153(14) 0.087(3) Uani 1 1 d . . .
H51A H 0.3407 0.0719 0.1447 0.104 Uiso 1 1 calc R . .
C52 C 0.60496(15) 0.2784(2) 0.40429(11) 0.087(3) Uani 1 1 d . . .
H52A H 0.6082 0.2497 0.4087 0.104 Uiso 1 1 calc R . .
C53 C 0.62549(16) 0.3073(2) 0.41848(13) 0.088(3) Uani 1 1 d . . .
H53A H 0.6424 0.2988 0.4328 0.106 Uiso 1 1 calc R . .
C54 C 0.62110(15) 0.3506(2) 0.41140(12) 0.081(3) Uani 1 1 d . . .
H54A H 0.6353 0.3709 0.4209 0.097 Uiso 1 1 calc R . .
C55 C 0.59561(14) 0.3625(2) 0.39033(11) 0.072(3) Uani 1 1 d . . .
H55A H 0.5918 0.3908 0.3851 0.086 Uiso 1 1 calc R . .
C56 C 0.57587(14) 0.3299(2) 0.37723(11) 0.065(2) Uani 1 1 d . . .
C57 C 0.54889(14) 0.3397(2) 0.35359(10) 0.061(2) Uani 1 1 d . . .
C58 C 0.53945(14) 0.3807(2) 0.34535(11) 0.069(2) Uani 1 1 d . . .
H58A H 0.5491 0.4041 0.3554 0.083 Uiso 1 1 calc R . .
C59 C 0.51553(13) 0.3860(2) 0.32205(11) 0.073(3) Uani 1 1 d . . .
H59A H 0.5088 0.4131 0.3157 0.087 Uiso 1 1 calc R . .
C60 C 0.50211(14) 0.3513(2) 0.30871(11) 0.065(2) Uani 1 1 d . . .
C61 C 0.51058(14) 0.3118(2) 0.31944(11) 0.069(3) Uani 1 1 d . . .
H61A H 0.4992 0.2882 0.3110 0.083 Uiso 1 1 calc R . .
C62 C 0.47814(14) 0.3528(2) 0.28371(11) 0.075(3) Uani 1 1 d U . .
H62A H 0.4689 0.3277 0.2756 0.091 Uiso 1 1 calc R . .
C63 C 0.44627(15) 0.3869(2) 0.24714(12) 0.072(3) Uani 1 1 d . . .
C64 C 0.42337(17) 0.4184(2) 0.24041(13) 0.105(3) Uani 1 1 d . . .
H64A H 0.4235 0.4407 0.2517 0.126 Uiso 1 1 calc R . .
C65 C 0.40191(16) 0.4148(2) 0.21751(13) 0.098(3) Uani 1 1 d . . .
H65A H 0.3858 0.4344 0.2130 0.118 Uiso 1 1 calc R . .
C66 C 0.40139(15) 0.3850(2) 0.20002(13) 0.084(3) Uani 1 1 d . . .
C67 C 0.42406(14) 0.3557(2) 0.20575(11) 0.076(3) Uani 1 1 d . . .
H67A H 0.4235 0.3353 0.1932 0.091 Uiso 1 1 calc R . .
C68 C 0.44764(15) 0.3547(2) 0.22912(12) 0.080(3) Uani 1 1 d . . .
H68A H 0.4634 0.3346 0.2331 0.096 Uiso 1 1 calc R . .
N14 N 0.18292(18) 0.0981(3) 0.08766(14) 0.090(3) Uiso 0.67 1 d PDU G 1
C69 C 0.1619(2) 0.0672(3) 0.07919(17) 0.084(3) Uiso 0.67 1 d PDU G 1
H69A H 0.1519 0.0649 0.0612 0.101 Uiso 0.67 1 calc PR G 1
C70 C 0.1539(2) 0.0384(3) 0.09481(17) 0.102(3) Uiso 0.67 1 d PDU G 1
H70A H 0.1400 0.0162 0.0880 0.123 Uiso 0.67 1 calc PR G 1
C71 C 0.1679(2) 0.0451(3) 0.12093(18) 0.105(3) Uiso 0.67 1 d PDU G 1
H71A H 0.1621 0.0279 0.1324 0.126 Uiso 0.67 1 calc PR G 1
C72 C 0.1898(2) 0.0753(3) 0.13137(18) 0.092(3) Uiso 0.67 1 d PDU G 1
H72A H 0.1997 0.0783 0.1494 0.111 Uiso 0.67 1 calc PR G 1
C73 C 0.1962(2) 0.1002(3) 0.11437(17) 0.098(3) Uiso 0.67 1 d PDU G 1
N14A N 0.1755(3) 0.1077(5) 0.0913(2) 0.091(4) Uiso 0.33 1 d PDU G 2
C69A C 0.1508(3) 0.0821(5) 0.0820(3) 0.094(4) Uiso 0.33 1 d PDU G 2
H69B H 0.1394 0.0812 0.0641 0.113 Uiso 0.33 1 calc PR G 2
C70A C 0.1429(4) 0.0575(5) 0.0991(2) 0.086(4) Uiso 0.33 1 d PDU G 2
H70B H 0.1292 0.0349 0.0929 0.103 Uiso 0.33 1 calc PR G 2
C71A C 0.1547(4) 0.0655(5) 0.1243(3) 0.104(4) Uiso 0.33 1 d PDU G 2
H71B H 0.1474 0.0512 0.1360 0.125 Uiso 0.33 1 calc PR G 2
C72A C 0.1772(3) 0.0946(5) 0.1332(3) 0.092(4) Uiso 0.33 1 d PDU G 2
H72B H 0.1852 0.1010 0.1510 0.110 Uiso 0.33 1 calc PR G 2
C73A C 0.1884(4) 0.1143(6) 0.1169(2) 0.096(4) Uiso 0.33 1 d PDU G 2
N15 N 0.22258(12) 0.16076(16) 0.10401(10) 0.074(2) Uani 1 1 d . G .
C74 C 0.21634(18) 0.1389(2) 0.12324(15) 0.104(3) Uani 1 1 d . . .
C75 C 0.2315(2) 0.1498(3) 0.14944(15) 0.150(4) Uani 1 1 d . G .
H75A H 0.2263 0.1363 0.1626 0.180 Uiso 1 1 calc R . .
C76 C 0.25393(19) 0.1801(3) 0.15575(15) 0.130(4) Uani 1 1 d . . .
H76A H 0.2647 0.1870 0.1732 0.156 Uiso 1 1 calc R G .
C77 C 0.26019(16) 0.1999(2) 0.13643(13) 0.085(3) Uani 1 1 d . G .
C78 C 0.24297(14) 0.1892(2) 0.11199(12) 0.070(3) Uani 1 1 d . . .
H78A H 0.2465 0.2052 0.0989 0.084 Uiso 1 1 calc R G .
C79 C 0.28224(16) 0.2322(2) 0.14095(14) 0.101(3) Uani 1 1 d . . .
H79A H 0.2839 0.2471 0.1267 0.122 Uiso 1 1 calc R G .
C80 C 0.32053(14) 0.2748(2) 0.16538(10) 0.099(3) Uani 1 1 d DU . .
C81 C 0.32631(14) 0.29947(19) 0.18715(11) 0.108(3) Uani 1 1 d DU G .
H81A H 0.3175 0.2931 0.1997 0.130 Uiso 1 1 calc R . .
C82 C 0.34527(13) 0.3334(2) 0.18999(10) 0.105(3) Uani 1 1 d DU . .
H82A H 0.3501 0.3496 0.2052 0.126 Uiso 1 1 calc R G .
C83 C 0.35764(14) 0.3451(2) 0.17148(10) 0.087(2) Uani 1 1 d DU G .
C84 C 0.35282(14) 0.31708(18) 0.15123(11) 0.098(3) Uani 1 1 d DU . .
H84A H 0.3625 0.3223 0.1391 0.118 Uiso 1 1 calc R G .
C85 C 0.33468(13) 0.2820(2) 0.14799(11) 0.090(3) Uani 1 1 d DU G .
H85A H 0.3321 0.2634 0.1341 0.108 Uiso 1 1 calc R . .
N17 N 0.44196(16) 0.6068(2) 0.01866(13) 0.149(4) Uani 1 1 d D . .
C86 C 0.4511(2) 0.6306(3) 0.00282(15) 0.160(5) Uani 1 1 d D . .
H86A H 0.4720 0.6378 0.0084 0.192 Uiso 1 1 calc R . .
C87 C 0.4337(2) 0.6450(3) -0.01987(19) 0.200(6) Uani 1 1 d DU . .
H87A H 0.4413 0.6594 -0.0313 0.240 Uiso 1 1 calc R . .
C88 C 0.4029(2) 0.6368(3) -0.02540(18) 0.195(5) Uani 1 1 d DU . .
H88A H 0.3887 0.6465 -0.0412 0.234 Uiso 1 1 calc R . .
C89 C 0.3918(2) 0.6146(3) -0.00842(17) 0.193(6) Uani 1 1 d D . .
H89A H 0.3707 0.6101 -0.0120 0.232 Uiso 1 1 calc R . .
C90 C 0.4129(2) 0.6006(3) 0.01297(17) 0.149(5) Uani 1 1 d D . .
N18 N 0.42733(14) 0.5589(2) 0.05130(11) 0.116(2) Uani 1 1 d DU . .
C91 C 0.40333(17) 0.5731(3) 0.03155(15) 0.121(3) Uani 1 1 d DU . .
C92 C 0.37326(18) 0.5632(3) 0.02941(15) 0.136(3) Uani 1 1 d DU . .
H92A H 0.3567 0.5729 0.0151 0.163 Uiso 1 1 calc R . .
C93 C 0.36825(17) 0.5397(2) 0.04811(14) 0.118(3) Uani 1 1 d DU . .
H93A H 0.3481 0.5347 0.0476 0.142 Uiso 1 1 calc R . .
C94 C 0.39253(16) 0.5232(2) 0.06773(14) 0.110(3) Uani 1 1 d DU . .
C95 C 0.42159(17) 0.5345(2) 0.06953(14) 0.114(3) Uani 1 1 d DU . .
H95A H 0.4382 0.5251 0.0839 0.137 Uiso 1 1 calc R . .
C96 C 0.3931(2) 0.4991(3) 0.08981(16) 0.116(4) Uani 1 1 d . . .
H96A H 0.4120 0.4911 0.1022 0.139 Uiso 1 1 calc R . .
C97 C 0.36906(17) 0.4630(2) 0.11421(13) 0.085(3) Uani 1 1 d . . .
C98 C 0.34605(16) 0.4363(2) 0.11380(14) 0.091(3) Uani 1 1 d . . .
H98A H 0.3278 0.4368 0.0994 0.110 Uiso 1 1 calc R . .
C99 C 0.34840(16) 0.4084(2) 0.13375(13) 0.096(3) Uani 1 1 d . . .
H99A H 0.3325 0.3892 0.1322 0.115 Uiso 1 1 calc R . .
C100 C 0.37386(17) 0.4088(2) 0.15579(13) 0.082(3) Uani 1 1 d U . .
C101 C 0.39787(18) 0.4376(2) 0.15759(13) 0.096(3) Uani 1 1 d . . .
H10G H 0.4155 0.4379 0.1726 0.115 Uiso 1 1 calc R . .
C102 C 0.39567(17) 0.4646(2) 0.13788(14) 0.094(3) Uani 1 1 d . . .
H10H H 0.4113 0.4843 0.1395 0.113 Uiso 1 1 calc R . .
C103 C 0.56146(15) 0.1787(2) 0.40337(12) 0.072(3) Uani 1 1 d . . .
H10B H 0.5465 0.1912 0.4089 0.086 Uiso 1 1 calc R . .
C104 C 0.57673(16) 0.1444(2) 0.41623(12) 0.082(3) Uani 1 1 d . . .
H10C H 0.5723 0.1335 0.4304 0.099 Uiso 1 1 calc R . .
C105 C 0.59846(16) 0.1260(2) 0.40853(14) 0.093(3) Uani 1 1 d . . .
H10D H 0.6096 0.1024 0.4172 0.111 Uiso 1 1 calc R . .
C106 C 0.60329(16) 0.1428(2) 0.38811(13) 0.092(3) Uani 1 1 d . . .
H10E H 0.6183 0.1315 0.3822 0.111 Uiso 1 1 calc R . .
C107 C 0.58681(16) 0.1754(2) 0.37629(11) 0.064(3) Uani 1 1 d . . .
C108 C 0.59147(14) 0.1937(2) 0.35310(13) 0.064(2) Uani 1 1 d . . .
C109 C 0.61340(15) 0.1804(2) 0.34363(12) 0.084(3) Uani 1 1 d . . .
H10F H 0.6276 0.1600 0.3530 0.100 Uiso 1 1 calc R . .
C110 C 0.61556(15) 0.1953(2) 0.32109(12) 0.075(3) Uani 1 1 d . . .
H11B H 0.6305 0.1853 0.3147 0.090 Uiso 1 1 calc R . .
C111 C 0.59492(14) 0.2256(2) 0.30830(11) 0.057(2) Uani 1 1 d . . .
C112 C 0.57513(15) 0.2391(2) 0.31821(11) 0.070(3) Uani 1 1 d . . .
H11C H 0.5620 0.2612 0.3097 0.084 Uiso 1 1 calc R . .
C113 C 0.59387(15) 0.2435(2) 0.28292(11) 0.070(3) Uani 1 1 d . . .
H11D H 0.5797 0.2651 0.2756 0.084 Uiso 1 1 calc R . .
C114 C 0.60652(15) 0.2496(2) 0.24706(11) 0.076(3) Uani 1 1 d . . .
C115 C 0.63079(18) 0.2607(3) 0.24044(14) 0.111(4) Uani 1 1 d . . .
H11E H 0.6507 0.2576 0.2526 0.133 Uiso 1 1 calc R . .
C116 C 0.62689(14) 0.2765(2) 0.21640(13) 0.092(3) Uani 1 1 d . . .
H11F H 0.6443 0.2826 0.2121 0.111 Uiso 1 1 calc R . .
C117 C 0.59948(17) 0.2834(3) 0.19901(15) 0.093(3) Uani 1 1 d . . .
C118 C 0.57484(18) 0.2712(2) 0.20523(12) 0.099(3) Uani 1 1 d . . .
H11G H 0.5553 0.2752 0.1927 0.119 Uiso 1 1 calc R . .
C119 C 0.57643(16) 0.2527(2) 0.22951(12) 0.074(3) Uani 1 1 d . . .
H11H H 0.5592 0.2437 0.2332 0.089 Uiso 1 1 calc R . .
N24 N 0.4672(2) 0.6380(2) 0.07488(14) 0.196(3) Uani 1 1 d DU . .
C120 C 0.4549(3) 0.6745(3) 0.06423(18) 0.215(4) Uani 1 1 d DU . .
H12A H 0.4481 0.6780 0.0461 0.258 Uiso 1 1 calc R . .
C121 C 0.4523(3) 0.7072(3) 0.07980(16) 0.222(4) Uani 1 1 d DU . .
H12B H 0.4439 0.7329 0.0720 0.267 Uiso 1 1 calc R . .
C123 C 0.4774(3) 0.6650(3) 0.11533(18) 0.229(4) Uani 1 1 d DU . .
H12C H 0.4867 0.6626 0.1334 0.275 Uiso 1 1 calc R . .
C122 C 0.4611(3) 0.7036(3) 0.10503(18) 0.224(4) Uani 1 1 d DU . .
H12D H 0.4572 0.7244 0.1156 0.269 Uiso 1 1 calc R . .
C124 C 0.4802(3) 0.6318(3) 0.10035(17) 0.200(4) Uani 1 1 d DU . .
N25 N 0.49105(15) 0.56307(17) 0.09319(10) 0.104(2) Uani 1 1 d DU . .
C125 C 0.4895(2) 0.5903(2) 0.11072(13) 0.130(3) Uani 1 1 d DU . .
C126 C 0.4998(2) 0.5823(2) 0.13641(15) 0.157(3) Uani 1 1 d DU . .
H12F H 0.4990 0.6026 0.1486 0.188 Uiso 1 1 calc R . .
C127 C 0.5114(2) 0.5432(2) 0.14363(15) 0.150(3) Uani 1 1 d DU . .
H12G H 0.5193 0.5366 0.1614 0.180 Uiso 1 1 calc R . .
C128 C 0.5122(2) 0.5127(2) 0.12611(13) 0.117(3) Uani 1 1 d DU . .
C129 C 0.50262(17) 0.5259(2) 0.10148(13) 0.103(3) Uani 1 1 d DU . .
H12H H 0.5044 0.5068 0.0890 0.123 Uiso 1 1 calc R . .
C130 C 0.52534(17) 0.4714(2) 0.13315(14) 0.096(3) Uani 1 1 d U . .
H13B H 0.5283 0.4540 0.1204 0.115 Uiso 1 1 calc R . .
N26 N 0.53307(15) 0.45816(19) 0.15651(12) 0.110(3) Uani 1 1 d . . .
C131 C 0.54460(18) 0.4184(3) 0.15939(13) 0.100(3) Uani 1 1 d . . .
C132 C 0.56853(19) 0.4113(2) 0.18209(14) 0.109(3) Uani 1 1 d . . .
H13C H 0.5748 0.4329 0.1946 0.131 Uiso 1 1 calc R . .
C133 C 0.58402(18) 0.3721(2) 0.18710(12) 0.100(3) Uani 1 1 d . . .
H13D H 0.6005 0.3681 0.2027 0.120 Uiso 1 1 calc R . .
C134 C 0.57505(16) 0.3393(2) 0.16897(12) 0.074(3) Uani 1 1 d . . .
C135 C 0.54915(14) 0.3481(2) 0.14735(12) 0.075(3) Uani 1 1 d . . .
H13E H 0.5411 0.3262 0.1354 0.090 Uiso 1 1 calc R . .
C136 C 0.53490(15) 0.3853(2) 0.14242(12) 0.072(3) Uani 1 1 d . . .
H13F H 0.5179 0.3889 0.1271 0.086 Uiso 1 1 calc R . .
N27 N 0.60688(14) 0.0174(2) 0.02450(12) 0.120(3) Uani 1 1 d D F .
C137 C 0.6066(2) -0.0121(3) 0.00642(16) 0.162(5) Uani 1 1 d D . .
H13G H 0.6041 -0.0405 0.0102 0.194 Uiso 1 1 calc R F .
C138 C 0.6097(2) -0.0031(3) -0.01715(16) 0.196(6) Uani 1 1 d D F .
H13H H 0.6086 -0.0241 -0.0295 0.236 Uiso 1 1 calc R . .
C139 C 0.6143(3) 0.0381(3) -0.0212(2) 0.266(8) Uani 1 1 d D . .
H13I H 0.6178 0.0461 -0.0364 0.319 Uiso 1 1 calc R F .
C140 C 0.6139(3) 0.0677(3) -0.00380(18) 0.248(6) Uani 1 1 d D F .
H14B H 0.6150 0.0963 -0.0078 0.297 Uiso 1 1 calc R . .
C141 C 0.6120(2) 0.0571(3) 0.01916(16) 0.145(4) Uani 1 1 d D . .
C145 C 0.61049(16) 0.14569(18) 0.07341(11) 0.107(4) Uani 1 1 d D F .
N28 N 0.60574(13) 0.07610(16) 0.05646(10) 0.114(3) Uani 1 1 d D F .
C142 C 0.61257(18) 0.08997(19) 0.03596(12) 0.118(3) Uani 1 1 d D F .
C143 C 0.61871(19) 0.13069(18) 0.03436(13) 0.147(4) Uani 1 1 d D . .
H43A H 0.6238 0.1403 0.0202 0.177 Uiso 1 1 calc R F .
C144 C 0.61772(17) 0.1581(2) 0.05255(12) 0.121(4) Uani 1 1 d D F .
H44B H 0.6221 0.1866 0.0509 0.145 Uiso 1 1 calc R . .
C146 C 0.60446(17) 0.10445(19) 0.07473(13) 0.120(4) Uani 1 1 d D . .
H14F H 0.5916 0.0975 0.0843 0.144 Uiso 1 1 d R F .
C147 C 0.60696(18) 0.1706(2) 0.09436(15) 0.102(3) Uani 1 1 d . . .
H14G H 0.6008 0.1577 0.1071 0.122 Uiso 1 1 calc R F .
C148 C 0.60979(17) 0.2293(2) 0.11669(17) 0.099(3) Uani 1 1 d . . .
C149 C 0.60349(14) 0.2741(2) 0.11375(12) 0.085(3) Uani 1 1 d . F .
H14H H 0.6028 0.2867 0.0981 0.103 Uiso 1 1 calc R . .
C150 C 0.59849(15) 0.2997(2) 0.13197(12) 0.083(3) Uani 1 1 d . . .
H15A H 0.5955 0.3289 0.1297 0.100 Uiso 1 1 calc R F .
C151 C 0.59816(14) 0.2781(2) 0.15465(13) 0.077(3) Uani 1 1 d . F .
C152 C 0.60522(16) 0.2357(2) 0.15823(13) 0.082(3) Uani 1 1 d . . .
H15B H 0.6067 0.2231 0.1741 0.099 Uiso 1 1 calc R F .
C153 C 0.60997(17) 0.2119(2) 0.13988(14) 0.097(3) Uani 1 1 d . F .
H15C H 0.6135 0.1828 0.1428 0.116 Uiso 1 1 calc R . .
N31 N 0.51221(15) 0.6024(2) 0.05164(13) 0.139(3) Uani 1 1 d DU . .
C154 C 0.52513(18) 0.6394(3) 0.05748(18) 0.158(3) Uani 1 1 d DU . .
H15D H 0.5141 0.6601 0.0627 0.190 Uiso 1 1 calc R . .
C156 C 0.5684(2) 0.6187(2) 0.04990(18) 0.165(3) Uani 1 1 d DU . .
H15E H 0.5876 0.6254 0.0489 0.198 Uiso 1 1 calc R . .
C155 C 0.5521(2) 0.6506(3) 0.05679(19) 0.171(3) Uani 1 1 d DU . .
H15F H 0.5598 0.6781 0.0607 0.205 Uiso 1 1 calc R . .
C157 C 0.55778(18) 0.5774(3) 0.04441(17) 0.152(3) Uani 1 1 d DU . .
H15G H 0.5689 0.5556 0.0403 0.182 Uiso 1 1 calc R . .
C158 C 0.52928(18) 0.5726(3) 0.04580(17) 0.127(3) Uani 1 1 d DU . .
C159 C 0.51457(13) 0.53031(19) 0.03974(14) 0.104(3) Uani 1 1 d DU . .
C160 C 0.52661(14) 0.49590(17) 0.03279(12) 0.096(3) Uani 1 1 d DU . .
H16B H 0.5465 0.4974 0.0322 0.115 Uiso 1 1 calc R . .
C161 C 0.51116(12) 0.45934(19) 0.02659(12) 0.090(3) Uani 1 1 d DU . .
H16C H 0.5201 0.4358 0.0217 0.108 Uiso 1 1 calc R . .
C162 C 0.48239(12) 0.45683(18) 0.02751(12) 0.084(2) Uani 1 1 d DU . .
C163 C 0.46973(14) 0.49157(17) 0.03351(12) 0.093(3) Uani 1 1 d DU . .
H16D H 0.4497 0.4905 0.0338 0.112 Uiso 1 1 calc R . .
C164 C 0.46358(18) 0.4213(2) 0.02271(13) 0.086(3) Uani 1 1 d . . .
H16E H 0.4431 0.4233 0.0220 0.103 Uiso 1 1 calc R . .
C165 C 0.45734(15) 0.3483(2) 0.01889(12) 0.085(3) Uani 1 1 d D . .
C166 C 0.45731(14) 0.3134(2) 0.00380(12) 0.084(3) Uani 1 1 d D . .
H16F H 0.4698 0.3130 -0.0064 0.101 Uiso 1 1 calc R . .
C167 C 0.43929(14) 0.2797(2) 0.00364(13) 0.092(3) Uani 1 1 d D . .
H16G H 0.4393 0.2564 -0.0070 0.110 Uiso 1 1 calc R . .
C168 C 0.42159(14) 0.2787(2) 0.01810(12) 0.075(3) Uani 1 1 d D . .
C169 C 0.42212(14) 0.3122(2) 0.03448(11) 0.079(3) Uani 1 1 d D . .
H16H H 0.4110 0.3107 0.0458 0.095 Uiso 1 1 calc R . .
C170 C 0.43904(14) 0.3476(2) 0.03404(12) 0.075(3) Uani 1 1 d D . .
H17B H 0.4382 0.3714 0.0440 0.091 Uiso 1 1 calc R . .
N34 N 0.58791(11) -0.05444(16) 0.05473(12) 0.113(3) Uani 1 1 d D F .
C171 C 0.60759(15) -0.08711(16) 0.06072(16) 0.128(4) Uani 1 1 d D . .
H17C H 0.6287 -0.0811 0.0673 0.153 Uiso 1 1 calc R F .
C172 C 0.59894(13) -0.1281(2) 0.05787(16) 0.124(4) Uani 1 1 d DU F .
H17D H 0.6134 -0.1500 0.0629 0.149 Uiso 1 1 calc R . .
C173 C 0.56861(13) -0.13608(19) 0.04755(16) 0.130(4) Uani 1 1 d DU . .
H17F H 0.5617 -0.1641 0.0442 0.156 Uiso 1 1 calc R F .
C174 C 0.54784(14) -0.10399(17) 0.04192(13) 0.103(3) Uani 1 1 d D F .
H17E H 0.5267 -0.1098 0.0357 0.123 Uiso 1 1 calc R . .
C175 C 0.55809(14) -0.06353(17) 0.04548(14) 0.100(3) Uani 1 1 d D . .
C176 C 0.53787(16) -0.0272(2) 0.04024(13) 0.080(3) Uani 1 1 d . F .
C177 C 0.5068(2) -0.0313(2) 0.03231(13) 0.104(4) Uani 1 1 d . . .
H17I H 0.4979 -0.0583 0.0301 0.125 Uiso 1 1 calc R F .
C178 C 0.4887(2) 0.0030(2) 0.02762(14) 0.105(3) Uani 1 1 d . F .
H17G H 0.4673 0.0002 0.0221 0.126 Uiso 1 1 calc R . .
C179 C 0.50187(17) 0.0415(2) 0.03100(12) 0.089(3) Uani 1 1 d . . .
C180 C 0.53420(17) 0.0430(2) 0.03877(13) 0.092(3) Uani 1 1 d . F .
H18B H 0.5439 0.0694 0.0408 0.111 Uiso 1 1 calc R . .
C181 C 0.48577(19) 0.0807(3) 0.02706(13) 0.101(3) Uani 1 1 d U F .
H18C H 0.4971 0.1054 0.0274 0.121 Uiso 1 1 calc R . .
C182 C 0.44427(17) 0.1239(2) 0.02198(13) 0.087(3) Uani 1 1 d . . .
C183 C 0.41436(16) 0.1287(2) 0.00883(13) 0.090(3) Uani 1 1 d . . .
H18D H 0.4024 0.1054 0.0006 0.108 Uiso 1 1 calc R . .
C184 C 0.40136(16) 0.1675(2) 0.00746(13) 0.089(3) Uani 1 1 d . . .
H18E H 0.3803 0.1706 -0.0020 0.107 Uiso 1 1 calc R . .
C185 C 0.41783(15) 0.2025(2) 0.01942(13) 0.074(3) Uani 1 1 d . . .
C186 C 0.44761(15) 0.1978(2) 0.03371(12) 0.081(3) Uani 1 1 d . . .
H18F H 0.4592 0.2209 0.0426 0.097 Uiso 1 1 calc R . .
C187 C 0.46088(16) 0.1593(2) 0.03516(12) 0.082(3) Uani 1 1 d . . .
H18G H 0.4817 0.1561 0.0452 0.099 Uiso 1 1 calc R . .
C188 C 0.13736(13) 0.1855(2) 0.07000(16) 0.146(4) Uani 1 1 d D . .
H18H H 0.1342 0.1596 0.0771 0.175 Uiso 1 1 calc R G .
C189 C 0.11712(14) 0.21660(19) 0.06824(17) 0.157(5) Uani 1 1 d D G .
H18I H 0.1002 0.2129 0.0736 0.188 Uiso 1 1 calc R . .
C190 C 0.12240(13) 0.2532(2) 0.05838(16) 0.146(5) Uani 1 1 d D . .
H19B H 0.1079 0.2750 0.0557 0.175 Uiso 1 1 calc R G .
C191 C 0.14771(12) 0.26026(19) 0.05205(13) 0.106(3) Uani 1 1 d D G .
H19C H 0.1518 0.2867 0.0463 0.128 Uiso 1 1 calc R . .
C192 C 0.16650(13) 0.22707(17) 0.05455(12) 0.088(3) Uani 1 1 d D . .
C193 C 0.19569(12) 0.23258(16) 0.04798(11) 0.082(3) Uani 1 1 d D G .
C194 C 0.20644(12) 0.26928(17) 0.04172(11) 0.080(3) Uani 1 1 d D . .
H19E H 0.1962 0.2950 0.0413 0.096 Uiso 1 1 calc R G .
C195 C 0.23236(12) 0.26708(18) 0.03624(11) 0.082(3) Uani 1 1 d D G .
H19F H 0.2400 0.2920 0.0315 0.098 Uiso 1 1 calc R . .
C196 C 0.24779(11) 0.23094(16) 0.03721(12) 0.066(3) Uani 1 1 d DU . .
C197 C 0.23716(11) 0.19599(19) 0.04399(11) 0.078(3) Uani 1 1 d D G .
H19G H 0.2478 0.1706 0.0446 0.094 Uiso 1 1 calc R . .
C198 C 0.27462(16) 0.2266(2) 0.03307(12) 0.082(3) Uani 1 1 d . G .
H19H H 0.2828 0.1995 0.0329 0.098 Uiso 1 1 calc R . .
C199 C 0.31881(14) 0.2551(2) 0.02699(11) 0.065(2) Uani 1 1 d U . .
C200 C 0.32899(14) 0.2855(2) 0.01367(12) 0.071(2) Uani 1 1 d U . .
H20B H 0.3171 0.3097 0.0071 0.086 Uiso 1 1 calc R . .
C201 C 0.35618(15) 0.2802(2) 0.01024(12) 0.072(2) Uani 1 1 d U . .
H20C H 0.3620 0.3003 0.0003 0.086 Uiso 1 1 calc R . .
C202 C 0.37568(15) 0.2471(2) 0.02047(11) 0.069(2) Uani 1 1 d U . .
C203 C 0.36530(14) 0.2180(2) 0.03551(12) 0.071(2) Uani 1 1 d U . .
H20D H 0.3782 0.1955 0.0437 0.085 Uiso 1 1 calc R . .
C204 C 0.33822(15) 0.2214(2) 0.03833(12) 0.071(2) Uani 1 1 d U . .
H20E H 0.3321 0.2010 0.0480 0.086 Uiso 1 1 calc R . .
O1W O 0.28436(14) 0.5606(3) 0.00116(14) 0.252(4) Uani 1 1 d . . .
O3W O 0.2311(3) 0.1388(4) -0.0119(2) 0.145(5) Uiso 0.50 1 d P . .
O4W O 0.5238(4) -0.0794(6) 0.1035(3) 0.238(8) Uiso 0.50 1 d P H 1
O20W O 0.5607(4) -0.0965(6) 0.1126(3) 0.255(8) Uiso 0.50 1 d P I 2
O5W O 0.3035(4) 0.4869(5) 0.0556(3) 0.228(7) Uiso 0.50 1 d P . .
O6W O 0.9828(4) -0.5471(7) 0.2534(4) 0.120(8) Uiso 0.25 1 d P . .
O7W O 0.5348(5) 0.2405(8) 0.0286(5) 0.154(10) Uiso 0.25 1 d P . .
O8W O 0.6250(3) 0.2723(5) 0.0604(3) 0.202(6) Uiso 0.50 1 d P . .
O9W O 0.5841(5) 0.5248(7) 0.1178(4) 0.137(9) Uiso 0.25 1 d P . .
O10W O 1.0811(4) 0.0344(6) 0.2221(4) 0.275(9) Uiso 0.50 1 d P . .
O11W O 0.6571(3) 0.1714(4) -0.0152(3) 0.177(6) Uiso 0.50 1 d P . .
O12W O 0.2290(3) 0.4664(4) -0.1497(3) 0.177(6) Uiso 0.50 1 d P . .
O13W O 0.1871(7) 0.0345(10) -0.1765(6) 0.218(14) Uiso 0.25 1 d P . .
O14W O 0.1781(4) 0.3865(5) -0.3532(3) 0.233(8) Uiso 0.50 1 d P . .
O15W O 1.1562(8) -0.1075(12) 0.1719(7) 0.260(17) Uiso 0.25 1 d P . .
O17W O 0.4288(7) -0.6683(9) -0.1333(6) 0.197(12) Uiso 0.25 1 d P . .
O18W O 1.2052(6) -0.4866(8) 0.0101(5) 0.167(10) Uiso 0.25 1 d P . .
O19W O 0.1837(6) 0.3832(9) -0.3707(6) 0.181(12) Uiso 0.25 1 d P . .
N700 N 1.1833(3) -0.1297(4) 0.2495(4) 0.214(8) Uiso 0.50 1 d PDU . .
C701 C 1.1518(4) -0.0581(4) 0.2431(4) 0.160(8) Uiso 0.50 1 d PDU . .
H70E H 1.1298 -0.0580 0.2342 0.240 Uiso 0.50 1 calc PR . .
H70F H 1.1615 -0.0419 0.2331 0.240 Uiso 0.50 1 calc PR . .
H70G H 1.1566 -0.0456 0.2601 0.240 Uiso 0.50 1 calc PR . .
C700 C 1.1631(4) -0.1016(4) 0.2458(4) 0.164(8) Uiso 0.50 1 d PDU . .

loop_
_atom_site_aniso_label
_atom_site_aniso_U_11
_atom_site_aniso_U_22
_atom_site_aniso_U_33
_atom_site_aniso_U_23
_atom_site_aniso_U_13
_atom_site_aniso_U_12
Zn1 0.0790(6) 0.0937(6) 0.0457(4) 0.0010(5) 0.0074(4) 0.0015(6)
Zn2 0.1247(8) 0.1070(8) 0.1061(7) -0.0240(6) 0.0518(6) 0.0045(7)
Zn3 0.0757(6) 0.0911(7) 0.0974(7) 0.0074(6) 0.0127(6) -0.0110(6)
Zn4 0.1740(10) 0.0914(8) 0.1054(7) 0.0221(6) 0.0482(8) -0.0130(8)
I1 0.0736(5) 0.0877(5) 0.0621(4) 0.000 0.0121(4) 0.000
I2 0.1153(5) 0.0859(5) 0.0749(4) -0.0103(4) 0.0381(4) 0.0012(5)
B2 0.1153(5) 0.0859(5) 0.0749(4) -0.0103(4) 0.0381(4) 0.0012(5)
I3 0.0637(4) 0.1004(5) 0.0589(4) 0.0009(4) 0.0073(3) 0.0046(4)
B3 0.0637(4) 0.1004(5) 0.0589(4) 0.0009(4) 0.0073(3) 0.0046(4)
I4 0.1076(8) 0.0804(7) 0.0642(6) 0.0125(6) 0.0324(6) -0.0072(7)
B4 0.1076(8) 0.0804(7) 0.0642(6) 0.0125(6) 0.0324(6) -0.0072(7)
F41 0.116(5) 0.148(6) 0.100(5) 0.005(5) 0.025(5) -0.023(5)
F42 0.119(6) 0.115(6) 0.106(5) 0.013(5) 0.009(5) 0.000(5)
F43 0.155(6) 0.155(6) 0.113(5) -0.003(5) 0.030(5) 0.005(6)
F44 0.139(6) 0.133(6) 0.101(5) 0.009(5) 0.024(5) -0.042(5)
I5 0.1689(8) 0.1730(9) 0.1681(8) -0.0105(7) 0.0470(7) -0.0487(7)
B5 0.1689(8) 0.1730(9) 0.1681(8) -0.0105(7) 0.0470(7) -0.0487(7)
I6 0.1178(7) 0.1521(8) 0.1987(10) -0.0409(8) 0.0449(7) 0.0145(7)
B6 0.1178(7) 0.1521(8) 0.1987(10) -0.0409(8) 0.0449(7) 0.0145(7)
I7 0.238(2) 0.100(2) 0.346(4) 0.019(2) 0.211(2) -0.012(2)
B7 0.238(2) 0.100(2) 0.346(4) 0.019(2) 0.211(2) -0.012(2)
I8 0.139(3) 0.142(4) 0.164(4) -0.028(3) -0.002(3) -0.002(3)
B8 0.139(3) 0.142(4) 0.164(4) -0.028(3) -0.002(3) -0.002(3)
N1 0.071(4) 0.096(5) 0.049(3) 0.006(3) 0.004(3) -0.007(4)
N2 0.086(4) 0.081(4) 0.070(4) 0.022(3) 0.040(3) -0.006(4)
N3 0.089(4) 0.072(4) 0.078(4) 0.004(3) 0.017(3) -0.010(4)
N6 0.067(4) 0.167(7) 0.112(5) 0.009(5) 0.027(4) -0.029(5)
N7 0.061(4) 0.068(4) 0.101(4) 0.033(3) -0.002(3) -0.007(3)
N8 0.084(4) 0.081(4) 0.087(4) -0.005(4) 0.009(4) -0.006(4)
N9 0.080(4) 0.108(5) 0.079(4) -0.001(4) 0.000(4) 0.000(4)
N10 0.073(4) 0.116(5) 0.050(3) -0.015(3) -0.008(3) -0.001(4)
N11 0.084(4) 0.083(4) 0.057(3) 0.000(3) -0.002(3) -0.002(4)
N12 0.063(3) 0.084(4) 0.038(3) -0.017(3) 0.010(3) -0.003(3)
N13 0.055(3) 0.102(5) 0.048(3) -0.003(3) 0.003(3) -0.004(3)
N16 0.097(5) 0.141(6) 0.092(4) 0.000(4) 0.014(4) -0.045(5)
N19 0.146(6) 0.075(4) 0.087(4) 0.018(4) 0.043(4) 0.009(4)
N21 0.087(4) 0.089(4) 0.041(3) -0.008(3) 0.028(3) -0.003(4)
N20 0.073(4) 0.093(4) 0.071(4) 0.012(4) 0.014(3) 0.001(4)
N22 0.068(4) 0.064(4) 0.071(4) -0.015(3) 0.008(3) 0.005(3)
N23 0.087(4) 0.095(5) 0.056(3) -0.005(3) 0.030(3) 0.012(4)
N32 0.120(5) 0.106(5) 0.078(4) 0.034(4) 0.034(4) -0.012(4)
N33 0.080(4) 0.099(5) 0.065(3) 0.017(3) 0.014(3) -0.024(4)
N35 0.081(4) 0.086(4) 0.074(4) -0.019(4) 0.018(3) 0.004(4)
N36 0.133(5) 0.086(5) 0.069(4) 0.003(4) 0.035(4) 0.028(4)
N37 0.083(4) 0.088(5) 0.111(5) -0.001(4) 0.014(4) 0.018(4)
N38 0.059(4) 0.089(4) 0.055(3) 0.000(3) -0.010(3) -0.004(3)
N39 0.064(4) 0.105(5) 0.043(3) 0.002(3) 0.005(3) 0.021(4)
N40 0.056(3) 0.089(4) 0.066(3) 0.003(3) 0.024(3) 0.009(3)
N30 0.100(4) 0.077(4) 0.066(3) 0.021(3) 0.039(3) 0.007(4)
N29 0.112(5) 0.103(5) 0.082(4) -0.041(4) 0.054(4) -0.017(4)
C1 0.066(5) 0.100(6) 0.049(4) -0.001(4) 0.006(4) -0.019(5)
C2 0.103(6) 0.098(6) 0.057(4) 0.005(4) 0.029(5) 0.016(5)
C3 0.069(5) 0.099(6) 0.064(4) -0.017(4) 0.023(4) -0.006(5)
C4 0.075(5) 0.075(5) 0.066(5) -0.007(4) 0.006(4) -0.009(4)
C5 0.102(6) 0.069(5) 0.048(4) 0.005(4) 0.026(4) 0.004(5)
C6 0.063(5) 0.053(4) 0.061(4) 0.015(4) -0.011(4) -0.016(4)
C7 0.092(5) 0.064(5) 0.083(5) 0.030(4) 0.050(4) 0.024(4)
C8 0.092(6) 0.081(5) 0.053(4) -0.013(4) -0.002(4) -0.001(5)
C9 0.094(5) 0.082(5) 0.043(4) -0.004(4) 0.035(4) 0.011(5)
C10 0.075(5) 0.090(6) 0.067(4) -0.029(4) 0.029(4) -0.012(5)
C11 0.106(6) 0.078(5) 0.060(4) 0.009(4) 0.039(4) 0.017(5)
C12 0.088(4) 0.080(4) 0.057(4) -0.023(3) 0.006(4) -0.010(4)
C13 0.123(5) 0.088(4) 0.065(4) 0.009(4) 0.013(4) -0.013(4)
C14 0.125(5) 0.084(5) 0.076(4) -0.005(4) 0.011(4) -0.021(4)
C15 0.090(4) 0.086(4) 0.056(4) 0.005(4) 0.006(4) -0.004(4)
C16 0.086(4) 0.065(4) 0.053(3) 0.012(3) 0.012(3) -0.016(4)
C17 0.097(4) 0.059(4) 0.043(3) 0.000(3) 0.011(4) -0.015(4)
N4 0.112(4) 0.217(5) 0.148(4) -0.049(4) 0.066(4) 0.037(4)
C18 0.141(5) 0.239(6) 0.145(5) -0.044(5) 0.055(5) 0.035(5)
C19 0.145(5) 0.258(6) 0.161(5) -0.056(5) 0.048(5) 0.028(5)
C20 0.147(5) 0.272(6) 0.167(6) -0.055(6) 0.047(5) 0.032(5)
C21 0.138(5) 0.270(6) 0.164(5) -0.050(5) 0.058(5) 0.037(6)
C22 0.120(5) 0.234(6) 0.133(5) -0.062(5) 0.046(5) 0.043(5)
C28 0.138(7) 0.158(8) 0.045(4) 0.007(5) 0.038(5) 0.014(7)
C29 0.115(6) 0.149(8) 0.045(4) -0.011(5) 0.028(5) -0.052(6)
C30 0.080(6) 0.171(9) 0.078(6) -0.014(6) 0.001(5) 0.013(6)
C31 0.070(5) 0.238(11) 0.060(5) 0.019(6) 0.030(5) 0.029(7)
C32 0.062(4) 0.120(6) 0.074(5) -0.009(5) 0.032(4) -0.008(5)
C33 0.056(4) 0.175(9) 0.123(7) 0.033(6) 0.059(5) 0.028(5)
C34 0.138(7) 0.120(7) 0.039(4) 0.011(4) 0.009(5) -0.025(6)
C35 0.052(5) 0.102(6) 0.117(6) 0.036(5) 0.005(5) -0.006(5)
C36 0.064(5) 0.155(8) 0.094(6) 0.038(6) -0.018(5) -0.058(5)
C37 0.080(6) 0.167(9) 0.152(8) -0.026(7) 0.025(6) 0.034(6)
C38 0.085(6) 0.110(7) 0.124(7) -0.025(6) -0.023(6) 0.008(6)
C39 0.074(5) 0.081(6) 0.107(6) 0.017(5) 0.011(5) 0.012(5)
C40 0.087(6) 0.075(6) 0.112(6) 0.011(5) 0.016(5) 0.013(5)
C41 0.063(5) 0.115(7) 0.131(7) -0.013(6) -0.025(5) -0.002(5)
C42 0.093(6) 0.102(7) 0.142(7) 0.002(6) 0.030(6) 0.015(5)
C43 0.091(6) 0.092(6) 0.091(6) -0.013(5) 0.016(5) 0.004(5)
C44 0.086(6) 0.070(5) 0.087(5) 0.013(4) 0.011(5) 0.010(5)
C45 0.063(5) 0.111(7) 0.090(6) 0.002(5) 0.007(5) 0.010(5)
C46 0.088(5) 0.081(6) 0.078(5) -0.010(4) 0.013(5) 0.016(5)
C47 0.074(5) 0.085(6) 0.067(5) -0.024(4) -0.007(4) -0.005(5)
C48 0.100(6) 0.068(5) 0.111(6) -0.015(5) 0.040(5) 0.025(5)
C49 0.105(6) 0.052(5) 0.082(5) -0.012(4) 0.036(5) 0.008(5)
C50 0.077(5) 0.111(7) 0.086(5) -0.008(5) 0.026(5) 0.014(5)
C51 0.063(5) 0.093(6) 0.097(6) 0.005(5) 0.019(5) 0.023(5)
C52 0.086(5) 0.098(6) 0.050(4) -0.003(4) -0.009(4) 0.016(5)
C53 0.097(6) 0.093(6) 0.065(5) 0.019(4) 0.013(4) 0.013(5)
C54 0.071(5) 0.111(6) 0.054(4) -0.014(4) 0.012(4) -0.008(5)
C55 0.065(5) 0.095(6) 0.048(4) 0.002(4) 0.009(4) 0.002(4)
C56 0.068(5) 0.086(5) 0.042(4) -0.012(4) 0.021(4) 0.003(4)
C57 0.063(4) 0.081(5) 0.033(3) 0.002(4) 0.008(3) 0.004(4)
C58 0.078(5) 0.067(5) 0.064(4) -0.005(4) 0.027(4) -0.010(4)
C59 0.057(4) 0.107(6) 0.042(4) 0.003(4) 0.002(4) -0.013(4)
C60 0.047(4) 0.089(5) 0.051(4) -0.008(4) 0.009(4) -0.004(4)
C61 0.061(4) 0.080(5) 0.060(4) 0.008(4) 0.011(4) 0.009(4)
C62 0.069(5) 0.098(5) 0.049(4) -0.004(4) 0.006(4) 0.013(4)
C63 0.080(5) 0.079(5) 0.056(4) 0.018(4) 0.023(4) -0.015(4)
C64 0.128(7) 0.074(5) 0.069(5) -0.007(4) -0.020(5) 0.025(5)
C65 0.085(5) 0.087(6) 0.079(5) -0.021(5) -0.026(5) 0.026(5)
C66 0.065(5) 0.098(6) 0.067(5) 0.028(4) -0.005(4) -0.019(5)
C67 0.076(5) 0.085(5) 0.043(4) 0.001(4) -0.007(4) -0.011(5)
C68 0.079(5) 0.087(5) 0.063(5) -0.006(4) 0.011(4) 0.025(5)
N15 0.077(4) 0.061(4) 0.074(4) 0.005(3) 0.013(3) -0.019(3)
C74 0.107(6) 0.100(6) 0.091(6) 0.011(5) 0.014(5) -0.050(5)
C75 0.150(8) 0.219(10) 0.070(6) 0.000(6) 0.024(6) -0.078(8)
C76 0.137(7) 0.160(8) 0.074(5) -0.009(6) 0.013(5) -0.091(6)
C77 0.086(5) 0.104(6) 0.053(4) 0.009(4) 0.010(4) -0.032(5)
C78 0.066(4) 0.066(5) 0.071(5) 0.001(4) 0.015(4) -0.026(4)
C79 0.090(6) 0.128(7) 0.079(5) -0.030(5) 0.020(5) -0.043(5)
C80 0.096(4) 0.120(5) 0.069(4) -0.006(4) 0.016(4) -0.015(4)
C81 0.108(4) 0.134(5) 0.080(4) 0.010(4) 0.030(4) -0.038(4)
C82 0.104(5) 0.132(5) 0.067(4) -0.020(4) 0.013(4) -0.016(4)
C83 0.085(4) 0.111(5) 0.070(4) 0.010(4) 0.034(4) -0.009(4)
C84 0.097(4) 0.120(5) 0.070(4) 0.002(4) 0.019(4) -0.009(4)
C85 0.081(4) 0.107(5) 0.076(4) -0.003(4) 0.020(4) -0.010(4)
N17 0.196(8) 0.115(6) 0.124(6) 0.057(5) 0.040(6) 0.009(6)
C86 0.187(10) 0.157(9) 0.126(7) 0.077(7) 0.041(7) 0.038(8)
C87 0.212(10) 0.172(9) 0.212(10) 0.029(8) 0.069(8) 0.034(8)
C88 0.248(10) 0.179(9) 0.147(8) 0.067(7) 0.056(8) 0.000(8)
C89 0.236(12) 0.193(11) 0.138(8) 0.080(8) 0.050(9) -0.009(10)
C90 0.200(11) 0.133(8) 0.109(7) 0.058(6) 0.046(8) 0.029(8)
N18 0.124(4) 0.110(4) 0.101(4) 0.022(4) 0.024(4) 0.008(4)
C91 0.147(5) 0.098(5) 0.099(4) 0.022(4) 0.021(5) 0.017(5)
C92 0.144(5) 0.118(5) 0.115(5) 0.025(4) 0.006(5) 0.011(5)
C93 0.122(5) 0.105(5) 0.116(5) 0.031(4) 0.026(4) 0.001(4)
C94 0.129(5) 0.095(5) 0.098(4) 0.024(4) 0.028(4) 0.016(4)
C95 0.129(5) 0.094(5) 0.103(5) 0.023(4) 0.021(5) -0.001(5)
C96 0.158(8) 0.103(7) 0.104(6) 0.026(5) 0.068(6) -0.012(7)
C97 0.095(6) 0.086(6) 0.062(5) 0.015(4) 0.013(5) -0.003(5)
C98 0.072(5) 0.109(7) 0.077(5) 0.002(5) 0.005(5) 0.006(5)
C99 0.080(5) 0.100(6) 0.082(5) 0.028(5) -0.003(5) 0.004(5)
C100 0.103(6) 0.068(5) 0.059(4) 0.008(4) 0.008(4) 0.004(5)
C101 0.123(7) 0.084(6) 0.063(5) 0.030(4) 0.012(5) 0.003(5)
C102 0.104(6) 0.074(6) 0.099(6) 0.004(5) 0.029(5) -0.008(5)
C103 0.076(5) 0.082(5) 0.064(4) -0.004(4) 0.034(4) 0.003(4)
C104 0.125(6) 0.070(5) 0.042(4) 0.004(4) 0.017(4) 0.012(5)
C105 0.084(5) 0.038(4) 0.116(6) 0.010(5) -0.016(5) 0.007(4)
C106 0.092(5) 0.124(7) 0.068(5) 0.024(5) 0.037(4) -0.033(5)
C107 0.083(5) 0.057(5) 0.036(4) 0.014(3) 0.000(4) -0.021(4)
C108 0.048(4) 0.055(5) 0.088(5) -0.005(4) 0.024(4) 0.008(4)
C109 0.080(5) 0.069(5) 0.058(4) 0.017(4) -0.030(4) -0.001(5)
C110 0.077(5) 0.082(5) 0.057(4) 0.014(4) 0.013(4) 0.015(4)
C111 0.066(4) 0.070(5) 0.045(4) -0.015(3) 0.033(3) -0.018(4)
C112 0.082(5) 0.090(6) 0.029(3) 0.010(4) 0.008(4) 0.002(5)
C113 0.081(5) 0.066(5) 0.039(4) 0.000(4) -0.011(4) 0.003(4)
C114 0.080(5) 0.094(5) 0.035(4) 0.016(4) -0.001(4) 0.008(5)
C115 0.083(5) 0.177(9) 0.077(5) 0.033(6) 0.034(5) 0.014(6)
C116 0.039(4) 0.163(8) 0.075(5) 0.013(5) 0.021(4) -0.009(5)
C117 0.095(5) 0.109(7) 0.106(6) 0.014(5) 0.072(5) -0.021(5)
C118 0.124(7) 0.078(5) 0.052(4) -0.011(4) -0.024(5) 0.032(5)
C119 0.090(5) 0.074(5) 0.070(4) 0.000(4) 0.043(4) -0.005(5)
N24 0.292(6) 0.121(5) 0.140(5) 0.015(4) 0.034(5) 0.009(5)
C120 0.309(6) 0.129(5) 0.171(6) 0.007(5) 0.039(6) 0.011(6)
C121 0.329(6) 0.135(5) 0.154(6) 0.012(5) 0.023(6) 0.027(6)
C123 0.326(6) 0.140(6) 0.169(6) 0.006(5) 0.021(6) 0.029(6)
C122 0.318(6) 0.137(5) 0.171(5) 0.004(5) 0.026(5) 0.031(5)
C124 0.293(6) 0.123(5) 0.154(5) -0.008(5) 0.039(5) 0.017(5)
N25 0.150(4) 0.073(4) 0.084(4) -0.002(3) 0.035(4) -0.001(4)
C125 0.186(5) 0.091(5) 0.086(4) 0.014(4) 0.014(5) 0.021(5)
C126 0.221(6) 0.110(5) 0.118(5) 0.001(5) 0.032(5) 0.036(5)
C127 0.204(5) 0.120(5) 0.104(4) 0.015(4) 0.026(5) 0.037(5)
C128 0.163(5) 0.086(4) 0.092(4) -0.014(4) 0.034(4) 0.006(4)
C129 0.147(5) 0.076(4) 0.083(4) 0.012(4) 0.038(4) 0.004(4)
C130 0.127(5) 0.085(5) 0.083(4) 0.009(4) 0.045(4) 0.007(5)
N26 0.158(6) 0.076(5) 0.102(5) 0.031(4) 0.054(5) 0.026(5)
C131 0.113(6) 0.121(7) 0.055(4) 0.026(5) 0.017(5) -0.004(6)
C132 0.201(8) 0.058(5) 0.087(5) -0.010(4) 0.073(6) -0.002(6)
C133 0.153(7) 0.100(6) 0.042(4) -0.009(4) 0.028(5) -0.052(6)
C134 0.100(6) 0.059(5) 0.064(4) 0.016(4) 0.030(4) 0.011(5)
C135 0.073(5) 0.092(6) 0.052(4) -0.003(4) 0.011(4) -0.012(5)
C136 0.089(5) 0.072(5) 0.058(4) 0.012(4) 0.030(4) 0.003(5)
N27 0.128(5) 0.136(6) 0.125(5) -0.047(5) 0.079(4) -0.027(5)
C137 0.181(9) 0.111(8) 0.216(11) -0.041(8) 0.097(8) -0.035(7)
C138 0.258(11) 0.259(13) 0.123(7) -0.091(8) 0.132(7) -0.086(10)
C139 0.409(16) 0.181(12) 0.281(14) -0.049(11) 0.213(13) -0.133(12)
C140 0.462(16) 0.138(9) 0.248(11) -0.103(8) 0.255(11) -0.101(11)
C141 0.221(9) 0.127(8) 0.137(7) -0.045(7) 0.125(7) -0.074(7)
C145 0.115(7) 0.094(6) 0.107(6) 0.000(6) 0.033(6) -0.004(6)
N28 0.115(5) 0.092(5) 0.140(6) -0.034(5) 0.051(5) 0.001(4)
C142 0.177(7) 0.116(7) 0.108(6) -0.040(6) 0.111(6) -0.043(6)
C143 0.257(10) 0.086(6) 0.158(7) -0.050(6) 0.147(7) -0.053(7)
C144 0.172(8) 0.080(6) 0.134(7) -0.015(6) 0.082(7) -0.019(6)
C146 0.103(6) 0.128(8) 0.137(7) -0.025(7) 0.052(6) 0.007(6)
C147 0.120(7) 0.088(6) 0.100(6) -0.031(5) 0.041(5) -0.017(6)
C148 0.085(6) 0.062(5) 0.134(7) 0.004(5) 0.020(6) -0.008(5)
C149 0.076(5) 0.136(7) 0.048(4) -0.015(5) 0.026(4) -0.024(5)
C150 0.099(6) 0.086(6) 0.059(4) -0.004(4) 0.020(5) -0.011(5)
C151 0.055(4) 0.112(6) 0.060(4) -0.039(5) 0.013(4) -0.010(5)
C152 0.106(6) 0.063(5) 0.074(5) -0.004(4) 0.027(5) 0.023(5)
C153 0.115(6) 0.087(6) 0.074(5) 0.027(5) 0.014(5) -0.011(5)
N31 0.157(4) 0.112(4) 0.144(4) -0.003(4) 0.047(4) -0.063(4)
C154 0.158(5) 0.132(5) 0.181(5) 0.007(5) 0.056(5) -0.057(5)
C156 0.175(5) 0.140(5) 0.176(5) 0.003(5) 0.056(5) -0.043(5)
C155 0.175(5) 0.141(5) 0.186(5) -0.008(5) 0.048(5) -0.042(5)
C157 0.160(5) 0.125(5) 0.161(5) -0.008(5) 0.043(5) -0.062(5)
C158 0.140(5) 0.122(5) 0.129(4) -0.002(4) 0.057(4) -0.045(4)
C159 0.121(4) 0.099(4) 0.097(4) 0.017(4) 0.047(4) -0.029(4)
C160 0.107(4) 0.105(5) 0.084(4) 0.008(4) 0.043(4) -0.034(4)
C161 0.107(5) 0.088(5) 0.079(4) 0.017(4) 0.039(4) -0.013(4)
C162 0.095(4) 0.090(5) 0.074(4) 0.010(4) 0.038(4) -0.023(4)
C163 0.113(5) 0.088(5) 0.085(4) 0.008(4) 0.042(4) -0.007(4)
C164 0.114(6) 0.052(5) 0.094(5) 0.016(5) 0.040(5) -0.004(5)
C165 0.071(5) 0.117(7) 0.066(5) 0.014(5) 0.021(4) 0.023(5)
C166 0.074(5) 0.115(6) 0.070(5) -0.006(5) 0.032(4) 0.002(5)
C167 0.067(5) 0.106(6) 0.106(6) 0.006(5) 0.034(5) -0.024(5)
C168 0.053(4) 0.090(6) 0.082(5) 0.032(5) 0.024(4) -0.012(4)
C169 0.077(5) 0.086(6) 0.060(4) -0.001(4) 0.006(4) -0.015(5)
C170 0.062(5) 0.089(6) 0.068(5) -0.002(4) 0.013(4) -0.007(5)
N34 0.138(6) 0.095(5) 0.107(5) -0.014(4) 0.044(5) -0.006(5)
C171 0.142(8) 0.078(6) 0.148(8) -0.026(6) 0.031(7) -0.004(6)
C172 0.086(5) 0.133(7) 0.153(7) -0.008(6) 0.043(5) 0.008(6)
C173 0.166(7) 0.090(6) 0.152(7) -0.028(5) 0.077(6) 0.005(6)
C174 0.106(6) 0.125(7) 0.098(6) 0.016(5) 0.061(5) 0.054(6)
C175 0.196(8) 0.042(5) 0.089(5) -0.007(4) 0.085(6) 0.014(6)
C176 0.091(5) 0.092(6) 0.068(5) -0.035(4) 0.040(4) -0.032(5)
C177 0.173(8) 0.045(5) 0.083(5) -0.021(4) 0.031(6) -0.002(6)
C178 0.150(7) 0.071(6) 0.093(6) -0.011(5) 0.044(6) -0.015(6)
C179 0.130(6) 0.092(6) 0.057(4) 0.001(4) 0.047(4) 0.061(5)
C180 0.110(6) 0.080(6) 0.084(5) 0.005(5) 0.032(5) 0.016(6)
C181 0.137(6) 0.093(6) 0.081(5) 0.000(5) 0.049(5) 0.014(6)
C182 0.111(6) 0.080(6) 0.067(5) -0.007(5) 0.026(5) 0.002(5)
C183 0.079(5) 0.090(6) 0.077(5) -0.019(5) -0.002(5) 0.016(5)
C184 0.075(5) 0.114(7) 0.071(5) -0.013(5) 0.017(4) -0.009(5)
C185 0.070(5) 0.073(5) 0.076(5) 0.001(4) 0.020(4) 0.028(4)
C186 0.073(5) 0.080(5) 0.071(5) -0.005(4) 0.002(4) 0.006(5)
C187 0.084(5) 0.108(6) 0.060(4) 0.020(5) 0.030(4) 0.024(5)
C188 0.086(6) 0.156(9) 0.218(10) 0.031(8) 0.082(6) 0.028(7)
C189 0.094(6) 0.139(9) 0.275(12) -0.005(8) 0.110(7) -0.038(6)
C190 0.081(6) 0.110(7) 0.233(11) 0.027(7) 0.038(7) -0.037(6)
C191 0.084(5) 0.091(6) 0.138(7) -0.022(5) 0.030(5) -0.036(5)
C192 0.082(5) 0.083(6) 0.069(5) -0.020(4) -0.010(4) 0.031(5)
C193 0.059(5) 0.109(6) 0.057(4) -0.025(4) -0.009(4) 0.021(5)
C194 0.121(6) 0.037(4) 0.066(5) 0.004(4) 0.012(5) -0.019(5)
C195 0.065(5) 0.134(7) 0.046(4) -0.003(4) 0.020(4) -0.010(5)
C196 0.029(4) 0.079(5) 0.081(5) 0.002(4) 0.008(4) -0.016(4)
C197 0.050(4) 0.107(6) 0.062(5) -0.004(5) 0.001(4) -0.012(5)
C198 0.089(5) 0.083(6) 0.070(5) -0.010(4) 0.024(5) -0.038(5)
C199 0.062(4) 0.078(4) 0.048(3) -0.004(3) 0.011(3) -0.001(4)
C200 0.057(4) 0.076(4) 0.066(4) 0.004(3) 0.002(3) 0.002(4)
C201 0.068(4) 0.074(4) 0.058(4) 0.006(3) 0.002(3) 0.000(4)
C202 0.076(4) 0.070(4) 0.052(3) -0.005(3) 0.009(3) 0.001(4)
C203 0.068(4) 0.074(4) 0.065(4) 0.000(3) 0.014(3) 0.016(4)
C204 0.067(4) 0.079(4) 0.055(4) 0.014(3) 0.004(3) 0.001(4)
O1W 0.103(5) 0.395(10) 0.234(7) -0.201(7) 0.030(5) -0.033(6)

loop_
_atom_type_symbol
_atom_type_description
_atom_type_scat_dispersion_real
_atom_type_scat_dispersion_imag
_atom_type_scat_source
C C 0.0033 0.0016 'International Tables Vol C Tables 4.2.6.8 and 6.1.1.4'
H H 0.0000 0.0000 'International Tables Vol C Tables 4.2.6.8 and 6.1.1.4'
N N 0.0061 0.0033 'International Tables Vol C Tables 4.2.6.8 and 6.1.1.4'
Zn Zn 0.2839 1.4301 'International Tables Vol C Tables 4.2.6.8 and 6.1.1.4'
I I -0.4742 1.8119 'International Tables Vol C Tables 4.2.6.8 and 6.1.1.4'
B B 0.0013 0.0007 'International Tables Vol C Tables 4.2.6.8 and 6.1.1.4'
F F 0.0171 0.0103 'International Tables Vol C Tables 4.2.6.8 and 6.1.1.4'
O O 0.0106 0.0060 'International Tables Vol C Tables 4.2.6.8 and 6.1.1.4'

loop_
_geom_angle_atom_site_label_1
_geom_angle_atom_site_label_2
_geom_angle_atom_site_label_3
_geom_angle
N2 Zn1 N21 93.8(2)
N2 Zn1 N11 169.3(2)
N21 Zn1 N11 93.38(19)
N2 Zn1 N12 96.19(19)
N21 Zn1 N12 168.1(2)
N11 Zn1 N12 77.69(18)
N2 Zn1 N1 77.1(2)
N21 Zn1 N1 93.2(2)
N11 Zn1 N1 94.6(2)
N12 Zn1 N1 95.3(2)
N2 Zn1 N22 94.5(2)
N21 Zn1 N22 75.9(2)
N11 Zn1 N22 95.0(2)
N12 Zn1 N22 96.9(2)
N1 Zn1 N22 165.9(2)
N34 Zn2 N27 98.2(3)
N34 Zn2 N5A 96.8(3)
N27 Zn2 N5A 164.1(3)
N34 Zn2 N35 76.7(2)
N27 Zn2 N35 96.2(2)
N5A Zn2 N35 92.2(3)
N34 Zn2 N4 94.5(3)
N27 Zn2 N4 95.8(3)
N5A Zn2 N4 77.8(3)
N35 Zn2 N4 166.0(3)
N34 Zn2 N28 169.0(2)
N27 Zn2 N28 74.0(2)
N5A Zn2 N28 91.8(3)
N35 Zn2 N28 96.1(2)
N4 Zn2 N28 94.0(3)
N34 Zn2 N5 91.9(5)
N27 Zn2 N5 165.9(4)
N5A Zn2 N5 6.8(5)
N35 Zn2 N5 95.6(3)
N4 Zn2 N5 73.5(3)
N28 Zn2 N5 97.2(5)
N14 Zn3 N8 89.6(3)
N14 Zn3 N37 99.8(3)
N8 Zn3 N37 169.9(2)
N14 Zn3 N7 94.5(3)
N8 Zn3 N7 76.8(2)
N37 Zn3 N7 98.3(2)
N14 Zn3 N15 78.1(2)
N8 Zn3 N15 93.0(2)
N37 Zn3 N15 92.8(2)
N7 Zn3 N15 167.6(2)
N14 Zn3 N38 167.0(2)
N8 Zn3 N38 95.3(2)
N37 Zn3 N38 76.39(19)
N7 Zn3 N38 98.28(19)
N15 Zn3 N38 89.68(19)
N14 Zn3 N14A 14.0(5)
N8 Zn3 N14A 103.3(5)
N37 Zn3 N14A 86.3(4)
N7 Zn3 N14A 100.2(4)
N15 Zn3 N14A 74.9(3)
N38 Zn3 N14A 156.2(4)
N17 Zn4 N31 98.8(3)
N17 Zn4 N24 94.1(3)
N31 Zn4 N24 92.6(3)
N17 Zn4 N18 77.2(3)
N31 Zn4 N18 171.9(3)
N24 Zn4 N18 94.8(3)
N17 Zn4 N25 165.8(3)
N31 Zn4 N25 93.1(3)
N24 Zn4 N25 77.6(2)
N18 Zn4 N25 91.9(2)
N17 Zn4 N32 97.5(3)
N31 Zn4 N32 77.1(2)
N24 Zn4 N32 165.5(3)
N18 Zn4 N32 96.2(2)
N25 Zn4 N32 92.6(2)
F22 I2 F23 113.3(9)
F22 I2 F21 112.2(9)
F23 I2 F21 112.8(10)
F22 I2 F24 105.1(9)
F23 I2 F24 106.9(10)
F21 I2 F24 105.8(9)
F33 I3 F31 121.8(12)
F33 I3 F34 103.4(9)
F31 I3 F34 112.8(10)
F33 I3 F32 116.1(9)
F31 I3 F32 100.6(10)
F34 I3 F32 100.5(11)
F44 I4 F42 123.1(7)
F44 I4 F41 114.5(7)
F42 I4 F41 108.9(6)
F44 I4 F43 103.7(6)
F42 I4 F43 104.5(6)
F41 I4 F43 98.3(5)
F53 I5 F51 113.6(12)
F53 I5 F54 116.9(12)
F51 I5 F54 108.3(13)
F53 I5 F52 114.3(12)
F51 I5 F52 104.5(12)
F54 I5 F52 97.4(11)
F64 I6 F61 113.4(9)
F64 I6 F63 111.7(10)
F61 I6 F63 111.8(11)
F64 I6 F62 108.9(10)
F61 I6 F62 109.7(9)
F63 I6 F62 100.5(9)
F71 I7 F71' 35.5(13)
F71 I7 F74' 94.3(13)
F71' I7 F74' 118.0(12)
F71 I7 F73 115.9(11)
F71' I7 F73 90.7(11)
F74' I7 F73 149.6(14)
F71 I7 F74 120.7(11)
F71' I7 F74 120.9(13)
F74' I7 F74 41.3(12)
F73 I7 F74 116.6(12)
F71 I7 F72' 144.3(14)
F71' I7 F72' 110.0(12)
F74' I7 F72' 117.8(14)
F73 I7 F72' 35.5(12)
F74 I7 F72' 81.1(12)
F71 I7 F73' 90.4(12)
F71' I7 F73' 104.6(12)
F74' I7 F73' 109.8(12)
F73 I7 F73' 68.5(11)
F74 I7 F73' 133.5(13)
F72' I7 F73' 92.7(10)
F71 I7 F72 105.1(12)
F71' I7 F72 136.5(13)
F74' I7 F72 68.3(12)
F73 I7 F72 98.4(10)
F74 I7 F72 92.7(11)
F72' I7 F72 101.4(11)
F73' I7 F72 43.2(11)
F84 I8 F82 134.7(12)
F84 I8 F83 110.2(13)
F82 I8 F83 104.3(12)
F84 I8 F81 103.9(11)
F82 I8 F81 97.8(12)
F83 I8 F81 100.2(11)
F93 B9 F92 105.8(15)
F93 B9 F94 106.3(14)
F92 B9 F94 119.2(16)
F93 B9 F91 111.1(15)
F92 B9 F91 105.2(14)
F94 B9 F91 109.2(15)
F102 B10 F101 108.9(7)
F102 B10 F104 121.1(8)
F101 B10 F104 110.1(8)
F102 B10 F103 97.6(8)
F101 B10 F103 109.1(9)
F104 B10 F103 108.9(8)
F111 B11 F114 124.0(15)
F111 B11 F113 103.1(13)
F114 B11 F113 108.7(15)
F111 B11 F112 106.2(14)
F114 B11 F112 99.7(13)
F113 B11 F112 115.9(15)
N800 C800 C801 167.1(17)
F124 B12 F121 130.5(16)
F124 B12 F122 105.5(12)
F121 B12 F122 103.1(12)
F124 B12 F123 95.7(12)
F121 B12 F123 101.4(13)
F122 B12 F123 123.1(16)
F133 B13 F132 112.8(16)
F133 B13 F134 107.8(16)
F132 B13 F134 112.2(16)
F133 B13 F131 104.8(15)
F132 B13 F131 109.9(16)
F134 B13 F131 109.1(16)
F154 B15 F153 106.9(14)
F154 B15 F152 110.3(16)
F153 B15 F152 112.2(15)
F154 B15 F151 116.5(15)
F153 B15 F151 109.2(16)
F152 B15 F151 101.9(15)
F162 B16 F164 123.0(13)
F162 B16 F161 110.5(11)
F164 B16 F161 114.1(12)
F162 B16 F163 95.6(12)
F164 B16 F163 98.6(11)
F161 B16 F163 112.1(13)
F173 B17 F174 111.6(16)
F173 B17 F172 118.1(16)
F174 B17 F172 101.5(14)
F173 B17 F171 109.3(14)
F174 B17 F171 104.9(15)
F172 B17 F171 110.5(16)
C1 N1 C5 116.5(6)
C1 N1 Zn1 128.4(5)
C5 N1 Zn1 115.1(5)
C6 N2 C10 118.6(6)
C6 N2 Zn1 115.1(4)
C10 N2 Zn1 124.9(5)
C11 N3 C12 115.1(7)
C28 N6 C29 117.4(6)
C35 N7 C39 113.6(6)
C35 N7 Zn3 128.4(5)
C39 N7 Zn3 118.0(4)
C40 N8 C44 117.3(6)
C40 N8 Zn3 115.9(5)
C44 N8 Zn3 126.7(5)
C45 N9 C46 119.7(6)
C32 N10 C49 127.7(6)
C32 N10 C15 118.4(5)
C49 N10 C15 113.0(6)
C52 N11 C56 120.6(6)
C52 N11 Zn1 125.9(5)
C56 N11 Zn1 113.5(4)
C57 N12 C61 117.5(5)
C57 N12 Zn1 115.7(4)
C61 N12 Zn1 125.7(4)
C62 N13 C63 117.5(5)
C79 N16 C80 116.1(7)
C96 N19 C97 120.7(7)
C107 N21 C103 116.1(6)
C107 N21 Zn1 117.2(5)
C103 N21 Zn1 126.7(5)
C100 N20 C83 123.4(5)
C100 N20 C66 120.5(6)
C83 N20 C66 116.0(5)
C108 N22 C112 118.1(6)
C108 N22 Zn1 113.9(5)
C112 N22 Zn1 126.7(4)
C113 N23 C114 118.9(6)
C159 N32 C163 120.9(6)
C159 N32 Zn4 114.6(4)
C163 N32 Zn4 123.8(4)
C164 N33 C165 117.5(7)
C176 N35 C180 119.8(7)
C176 N35 Zn2 115.1(5)
C180 N35 Zn2 124.8(5)
C181 N36 C182 120.9(7)
C188 N37 C192 115.6(6)
C188 N37 Zn3 126.9(4)
C192 N37 Zn3 117.1(4)
C197 N38 C193 117.7(5)
C197 N38 Zn3 124.6(4)
C193 N38 Zn3 117.5(4)
C198 N39 C199 120.8(6)
C168 N40 C185 120.6(6)
C168 N40 C202 118.5(6)
C185 N40 C202 120.5(6)
C151 N30 C134 124.1(6)
C151 N30 C117 118.3(6)
C134 N30 C117 117.1(6)
C147 N29 C148 114.9(7)
N1 C1 C2 122.7(7)
C3 C2 C1 120.7(7)
C2 C3 C4 118.4(8)
C5 C4 C3 118.7(7)
N1 C5 C4 122.8(6)
N1 C5 C6 112.1(7)
C4 C5 C6 125.1(7)
N2 C6 C7 126.5(7)
N2 C6 C5 117.9(6)
C7 C6 C5 115.6(7)
C6 C7 C8 114.4(7)
C9 C8 C7 118.1(6)
C10 C9 C8 121.2(6)
C10 C9 C11 119.2(7)
C8 C9 C11 119.5(7)
C9 C10 N2 120.9(7)
N3 C11 C9 123.7(7)
C17 C12 C13 121.1(6)
C17 C12 N3 124.5(6)
C13 C12 N3 114.4(7)
C12 C13 C14 119.3(7)
C15 C14 C13 116.1(7)
C16 C15 C14 122.6(7)
C16 C15 N10 121.5(7)
C14 C15 N10 115.9(6)
C17 C16 C15 121.2(7)
C16 C17 C12 119.5(6)
C18 N4 C22 119.7(7)
C18 N4 Zn2 125.1(5)
C22 N4 Zn2 115.2(5)
N4 C18 C19 122.9(8)
C20 C19 C18 116.4(9)
C19 C20 C21 120.6(8)
C20 C21 C22 120.5(8)
N4 C22 C21 119.3(8)
N4 C22 C23 123.3(8)
C21 C22 C23 115.6(8)
N4 C22 C23A 115.0(7)
C21 C22 C23A 124.5(8)
C23 C22 C23A 25.9(10)
C27 N5 C23 129.5(13)
C27 N5 Zn2 116.3(8)
C23 N5 Zn2 113.5(9)
N5 C23 C24 107.9(12)
N5 C23 C22 109.3(11)
C24 C23 C22 139.3(10)
C25 C24 C23 131.5(12)
C26 C25 C24 108.3(13)
C27 C26 C25 131.0(15)
C27 C26 C28 105.1(12)
C25 C26 C28 121.4(12)
C26 C27 N5 111.6(13)
C27A N5A C23A 117.6(9)
C27A N5A Zn2 128.1(6)
C23A N5A Zn2 114.2(7)
N5A C23A C24A 119.8(9)
N5A C23A C22 115.8(8)
C24A C23A C22 123.1(8)
C25A C24A C23A 120.6(9)
C26A C25A C24A 118.7(10)
C25A C26A C27A 120.7(10)
C25A C26A C28 121.1(9)
C27A C26A C28 115.8(8)
N5A C27A C26A 122.0(9)
N6 C28 C26A 120.2(7)
N6 C28 C26 117.2(8)
C26A C28 C26 25.6(9)
C30 C29 N6 120.7(7)
C30 C29 C34 109.4(8)
N6 C29 C34 129.7(7)
C29 C30 C31 124.8(7)
C32 C31 C30 117.8(8)
C33 C32 C31 122.2(8)
C33 C32 N10 119.7(7)
C31 C32 N10 117.9(7)
C34 C33 C32 120.4(8)
C33 C34 C29 124.7(8)
N7 C35 C36 120.3(7)
C37 C36 C35 122.6(7)
C38 C37 C36 115.6(9)
C37 C38 C39 123.7(9)
C38 C39 N7 124.0(7)
C38 C39 C40 125.4(8)
N7 C39 C40 110.3(6)
N8 C40 C41 125.0(6)
N8 C40 C39 118.8(7)
C41 C40 C39 116.1(7)
C40 C41 C42 113.4(7)
C41 C42 C43 121.1(7)
C44 C43 C45 118.9(7)
C44 C43 C42 117.1(7)
C45 C43 C42 124.0(7)
C43 C44 N8 125.7(7)
N9 C45 C43 124.1(7)
C47 C46 N9 123.7(7)
C47 C46 C51 115.7(6)
N9 C46 C51 120.4(7)
C46 C47 C48 125.1(7)
C47 C48 C49 117.5(7)
C50 C49 N10 124.7(7)
C50 C49 C48 118.9(7)
N10 C49 C48 116.4(7)
C49 C50 C51 120.8(7)
C50 C51 C46 121.5(7)
N11 C52 C53 121.8(7)
C52 C53 C54 119.3(6)
C55 C54 C53 119.3(6)
C54 C55 C56 116.3(6)
N11 C56 C55 122.6(5)
N11 C56 C57 117.7(6)
C55 C56 C57 119.7(6)
N12 C57 C58 122.9(5)
N12 C57 C56 113.7(6)
C58 C57 C56 123.4(6)
C59 C58 C57 118.2(6)
C60 C59 C58 118.4(6)
C59 C60 C61 119.9(5)
C59 C60 C62 123.4(6)
C61 C60 C62 116.7(6)
N12 C61 C60 122.5(6)
N13 C62 C60 120.1(6)
C64 C63 C68 122.1(5)
C64 C63 N13 119.2(6)
C68 C63 N13 118.7(6)
C65 C64 C63 116.3(7)
C64 C65 C66 124.6(7)
C65 C66 C67 119.8(6)
C65 C66 N20 123.4(6)
C67 C66 N20 116.8(6)
C66 C67 C68 122.5(7)
C67 C68 C63 114.6(6)
C69 N14 C73 113.8(9)
C69 N14 Zn3 126.9(6)
C73 N14 Zn3 119.2(7)
N14 C69 C70 125.7(8)
C71 C70 C69 114.4(9)
C72 C71 C70 124.0(10)
C73 C72 C71 115.8(9)
C72 C73 N14 126.2(9)
C72 C73 C74 121.1(8)
N14 C73 C74 112.1(8)
C73A N14A C69A 119.9(14)
C73A N14A Zn3 117.9(11)
C69A N14A Zn3 122.2(9)
N14A C69A C70A 118.7(13)
C71A C70A C69A 119.9(15)
C70A C71A C72A 119.5(15)
C73A C72A C71A 120.5(14)
C72A C73A N14A 119.9(15)
C72A C73A C74 127.9(12)
N14A C73A C74 111.7(13)
C78 N15 C74 115.1(6)
C78 N15 Zn3 131.0(5)
C74 N15 Zn3 113.9(4)
N15 C74 C75 119.8(7)
N15 C74 C73A 119.8(8)
C75 C74 C73A 117.8(9)
N15 C74 C73 115.6(7)
C75 C74 C73 124.1(8)
C73A C74 C73 24.0(10)
C76 C75 C74 119.8(8)
C77 C76 C75 118.7(7)
C78 C77 C76 116.8(7)
C78 C77 C79 120.2(7)
C76 C77 C79 122.9(7)
N15 C78 C77 129.5(7)
N16 C79 C77 122.0(8)
C85 C80 C81 121.5(6)
C85 C80 N16 124.6(6)
C81 C80 N16 113.9(6)
C82 C81 C80 118.0(6)
C81 C82 C83 123.0(6)
C84 C83 C82 115.4(6)
C84 C83 N20 122.6(6)
C82 C83 N20 121.7(5)
C85 C84 C83 123.1(6)
C80 C85 C84 118.3(6)
C90 N17 C86 118.4(7)
C90 N17 Zn4 116.9(6)
C86 N17 Zn4 124.5(6)
C87 C86 N17 125.9(9)
C86 C87 C88 113.3(10)
C87 C88 C89 122.8(9)
C90 C89 C88 115.5(9)
N17 C90 C89 123.7(9)
N17 C90 C91 116.8(7)
C89 C90 C91 119.4(9)
C91 N18 C95 117.7(7)
C91 N18 Zn4 116.0(5)
C95 N18 Zn4 125.7(5)
N18 C91 C92 121.6(8)
N18 C91 C90 112.4(7)
C92 C91 C90 126.1(7)
C93 C92 C91 119.4(7)
C92 C93 C94 119.7(8)
C93 C94 C95 118.8(8)
C93 C94 C96 129.9(8)
C95 C94 C96 110.8(7)
N18 C95 C94 122.5(7)
N19 C96 C94 120.7(8)
C98 C97 N19 123.7(6)
C98 C97 C102 117.2(7)
N19 C97 C102 119.1(7)
C97 C98 C99 122.7(6)
C100 C99 C98 120.2(7)
N20 C100 C99 120.1(7)
N20 C100 C101 120.9(6)
C99 C100 C101 119.0(7)
C102 C101 C100 120.8(6)
C101 C102 C97 119.8(7)
N21 C103 C104 122.1(7)
C103 C104 C105 119.7(7)
C106 C105 C104 117.0(7)
C107 C106 C105 119.4(8)
N21 C107 C106 125.7(7)
N21 C107 C108 114.5(6)
C106 C107 C108 119.8(7)
N22 C108 C109 119.3(7)
N22 C108 C107 116.6(7)
C109 C108 C107 124.0(6)
C110 C109 C108 122.7(6)
C109 C110 C111 116.8(7)
C112 C111 C110 119.4(6)
C112 C111 C113 118.1(6)
C110 C111 C113 122.4(7)
C111 C112 N22 123.5(6)
N23 C113 C111 124.6(6)
C115 C114 N23 120.9(6)
C115 C114 C119 121.8(6)
N23 C114 C119 117.1(7)
C114 C115 C116 121.0(6)
C117 C116 C115 122.1(8)
C116 C117 C118 117.2(7)
C116 C117 N30 128.2(7)
C118 C117 N30 114.6(6)
C117 C118 C119 125.0(7)
C114 C119 C118 112.6(7)
C124 N24 C120 123.8(8)
C124 N24 Zn4 111.3(6)
C120 N24 Zn4 124.9(6)
N24 C120 C121 119.9(9)
C122 C121 C120 122.1(9)
C124 C123 C122 124.1(9)
C121 C122 C123 114.6(10)
N24 C124 C123 114.7(9)
N24 C124 C125 120.9(8)
C123 C124 C125 122.9(9)
C129 N25 C125 117.2(6)
C129 N25 Zn4 127.4(5)
C125 N25 Zn4 115.2(5)
N25 C125 C126 123.6(7)
N25 C125 C124 113.4(7)
C126 C125 C124 122.4(8)
C125 C126 C127 116.1(8)
C126 C127 C128 122.9(7)
C129 C128 C127 114.2(7)
C129 C128 C130 121.1(7)
C127 C128 C130 124.3(7)
N25 C129 C128 125.8(7)
N26 C130 C128 120.9(7)
C130 N26 C131 112.6(7)
N26 C131 C136 127.4(6)
N26 C131 C132 114.9(7)
C136 C131 C132 117.7(7)
C131 C132 C133 121.2(7)
C134 C133 C132 120.6(6)
C135 C134 C133 114.4(6)
C135 C134 N30 126.2(6)
C133 C134 N30 119.4(6)
C136 C135 C134 124.8(6)
C135 C136 C131 121.1(6)
C141 N27 C137 116.4(8)
C141 N27 Zn2 115.9(6)
C137 N27 Zn2 127.7(6)
N27 C137 C138 124.3(8)
C139 C138 C137 115.3(9)
C140 C139 C138 121.0(11)
C141 C140 C139 121.0(10)
N27 C141 C140 121.5(8)
N27 C141 C142 121.7(8)
C140 C141 C142 116.5(8)
C146 C145 C144 116.3(6)
C146 C145 C147 113.8(7)
C144 C145 C147 129.8(6)
C142 N28 C146 119.0(6)
C142 N28 Zn2 117.4(4)
C146 N28 Zn2 123.6(5)
C143 C142 N28 119.4(6)
C143 C142 C141 129.7(7)
N28 C142 C141 110.9(6)
C142 C143 C144 121.1(7)
C143 C144 C145 121.7(7)
C145 C146 N28 122.5(7)
N29 C147 C145 119.4(8)
N29 C148 C153 128.3(7)
N29 C148 C149 116.0(7)
C153 C148 C149 115.5(8)
C150 C149 C148 125.3(7)
C149 C150 C151 114.4(7)
C152 C151 N30 120.7(7)
C152 C151 C150 121.0(7)
N30 C151 C150 118.2(7)
C153 C152 C151 122.3(7)
C152 C153 C148 121.2(8)
C154 N31 C158 115.5(8)
C154 N31 Zn4 127.3(6)
C158 N31 Zn4 116.9(5)
N31 C154 C155 126.6(9)
C155 C156 C157 123.8(9)
C154 C155 C156 115.2(9)
C158 C157 C156 111.8(8)
N31 C158 C157 127.0(8)
N31 C158 C159 115.0(7)
C157 C158 C159 118.0(8)
N32 C159 C160 118.3(6)
N32 C159 C158 115.3(6)
C160 C159 C158 126.2(6)
C159 C160 C161 122.2(6)
C160 C161 C162 119.2(6)
C163 C162 C161 118.9(6)
C163 C162 C164 114.0(6)
C161 C162 C164 127.0(6)
C162 C163 N32 120.3(6)
N33 C164 C162 118.1(7)
C166 C165 C170 118.6(7)
C166 C165 N33 123.3(7)
C170 C165 N33 118.1(6)
C167 C166 C165 120.4(7)
C168 C167 C166 121.6(7)
C167 C168 C169 119.8(7)
C167 C168 N40 119.4(7)
C169 C168 N40 120.6(7)
C170 C169 C168 119.6(7)
C169 C170 C165 119.8(7)
C175 N34 C171 117.2(5)
C175 N34 Zn2 116.6(4)
C171 N34 Zn2 126.2(4)
N34 C171 C172 124.1(6)
C173 C172 C171 117.1(6)
C172 C173 C174 120.7(6)
C175 C174 C173 119.1(6)
N34 C175 C174 121.7(6)
N34 C175 C176 115.0(5)
C174 C175 C176 123.3(6)
N35 C176 C177 121.6(7)
N35 C176 C175 116.3(6)
C177 C176 C175 122.1(7)
C178 C177 C176 120.5(8)
C177 C178 C179 118.8(8)
C178 C179 C180 117.2(7)
C178 C179 C181 125.3(8)
C180 C179 C181 117.6(8)
N35 C180 C179 122.1(7)
N36 C181 C179 125.3(8)
C183 C182 N36 118.8(7)
C183 C182 C187 118.0(7)
N36 C182 C187 123.2(7)
C182 C183 C184 119.5(7)
C183 C184 C185 122.6(6)
C186 C185 C184 118.6(7)
C186 C185 N40 118.3(6)
C184 C185 N40 123.1(6)
C185 C186 C187 119.4(7)
C186 C187 C182 121.9(6)
N37 C188 C189 124.6(7)
C190 C189 C188 116.2(7)
C189 C190 C191 123.0(6)
C192 C191 C190 115.9(6)
N37 C192 C191 124.3(6)
N37 C192 C193 116.6(5)
C191 C192 C193 119.1(5)
C194 C193 N38 121.6(5)
C194 C193 C192 126.4(5)
N38 C193 C192 112.0(5)
C195 C194 C193 116.8(6)
C196 C195 C194 123.0(6)
C197 C196 C195 118.6(6)
C197 C196 C198 115.0(6)
C195 C196 C198 126.3(6)
C196 C197 N38 122.0(6)
N39 C198 C196 120.8(7)
C200 C199 C204 118.7(7)
C200 C199 N39 119.7(6)
C204 C199 N39 121.6(6)
C201 C200 C199 119.5(6)
C200 C201 C202 123.7(7)
C201 C202 N40 124.1(7)
C201 C202 C203 114.9(7)
N40 C202 C203 120.8(6)
C204 C203 C202 122.8(6)
C203 C204 C199 120.2(7)
N700 C700 C701 154.7(18)

loop_
_geom_bond_atom_site_label_1
_geom_bond_atom_site_label_2
_geom_bond_distance
_geom_bond_site_symmetry_2
Zn1 N2 2.113(5) .
Zn1 N21 2.125(5) .
Zn1 N11 2.129(5) .
Zn1 N12 2.139(5) .
Zn1 N1 2.146(6) .
Zn1 N22 2.157(6) .
Zn2 N34 2.068(5) .
Zn2 N27 2.107(7) .
Zn2 N5A 2.122(9) .
Zn2 N35 2.142(5) .
Zn2 N4 2.152(6) .
Zn2 N28 2.212(5) .
Zn2 N5 2.362(14) .
Zn3 N14 2.073(8) .
Zn3 N8 2.116(6) .
Zn3 N37 2.145(5) .
Zn3 N7 2.168(5) .
Zn3 N15 2.172(5) .
Zn3 N38 2.180(5) .
Zn3 N14A 2.240(14) .
Zn4 N17 2.091(6) .
Zn4 N31 2.091(7) .
Zn4 N24 2.139(8) .
Zn4 N18 2.143(7) .
Zn4 N25 2.158(5) .
Zn4 N32 2.165(6) .
I2 F22 1.287(10) .
I2 F23 1.309(10) .
I2 F21 1.334(11) .
I2 F24 1.350(12) .
I3 F33 1.196(10) .
I3 F31 1.279(11) .
I3 F34 1.341(11) .
I3 F32 1.345(12) .
I4 F44 1.089(11) .
I4 F42 1.157(10) .
I4 F41 1.359(10) .
I4 F43 1.479(9) .
I5 F53 1.348(12) .
I5 F51 1.392(11) .
I5 F54 1.397(13) .
I5 F52 1.451(12) .
I6 F64 1.373(12) .
I6 F61 1.397(11) .
I6 F63 1.412(12) .
I6 F62 1.418(11) .
I7 F71 1.260(13) .
I7 F71' 1.280(13) .
I7 F74' 1.321(11) .
I7 F73 1.338(12) .
I7 F74 1.348(12) .
I7 F72' 1.358(12) .
I7 F73' 1.424(12) .
I7 F72 1.464(13) .
I8 F84 1.236(13) .
I8 F82 1.354(13) .
I8 F83 1.408(12) .
I8 F81 1.423(12) .
B9 F93 1.347(14) .
B9 F92 1.350(14) .
B9 F94 1.353(15) .
B9 F91 1.361(15) .
B10 F102 1.321(7) .
B10 F101 1.339(8) .
B10 F104 1.348(8) .
B10 F103 1.393(8) .
B11 F111 1.310(15) .
B11 F114 1.336(14) .
B11 F113 1.373(16) .
B11 F112 1.401(14) .
N800 C800 1.307(15) .
C800 C801 1.533(14) .
B12 F124 1.308(14) .
B12 F121 1.325(14) .
B12 F122 1.345(14) .
B12 F123 1.369(15) .
B13 F133 1.357(15) .
B13 F132 1.358(15) .
B13 F134 1.363(16) .
B13 F131 1.374(16) .
B15 F154 1.330(15) .
B15 F153 1.343(15) .
B15 F152 1.351(15) .
B15 F151 1.360(15) .
B16 F162 1.278(13) .
B16 F164 1.291(13) .
B16 F161 1.340(13) .
B16 F163 1.458(14) .
B17 F173 1.313(15) .
B17 F174 1.323(15) .
B17 F172 1.325(15) .
B17 F171 1.357(15) .
N1 C1 1.348(8) .
N1 C5 1.349(8) .
N2 C6 1.268(9) .
N2 C10 1.380(8) .
N3 C11 1.295(8) .
N3 C12 1.422(8) .
N6 C28 1.295(9) .
N6 C29 1.450(10) .
N7 C35 1.328(7) .
N7 C39 1.382(9) .
N8 C40 1.354(9) .
N8 C44 1.370(8) .
N9 C45 1.251(9) .
N9 C46 1.403(8) .
N10 C32 1.368(9) .
N10 C49 1.445(8) .
N10 C15 1.506(9) .
N11 C52 1.323(7) .
N11 C56 1.357(8) .
N12 C57 1.335(7) .
N12 C61 1.348(6) .
N13 C62 1.268(8) .
N13 C63 1.460(7) .
N16 C79 1.281(8) .
N16 C80 1.418(8) .
N19 C96 1.270(11) .
N19 C97 1.431(9) .
N21 C107 1.301(9) .
N21 C103 1.322(8) .
N20 C100 1.349(8) .
N20 C83 1.426(8) .
N20 C66 1.489(7) .
N22 C108 1.310(7) .
N22 C112 1.406(8) .
N23 C113 1.263(9) .
N23 C114 1.382(8) .
N32 C159 1.343(6) .
N32 C163 1.378(6) .
N33 C164 1.306(9) .
N33 C165 1.454(9) .
N35 C176 1.299(9) .
N35 C180 1.311(8) .
N36 C181 1.307(10) .
N36 C182 1.371(9) .
N37 C188 1.346(7) .
N37 C192 1.354(6) .
N38 C197 1.369(6) .
N38 C193 1.380(6) .
N39 C198 1.308(8) .
N39 C199 1.451(8) .
N40 C168 1.409(8) .
N40 C185 1.414(8) .
N40 C202 1.421(9) .
N30 C151 1.410(9) .
N30 C134 1.421(8) .
N30 C117 1.444(9) .
N29 C147 1.247(9) .
N29 C148 1.398(10) .
C1 C2 1.362(10) .
C2 C3 1.318(9) .
C3 C4 1.408(9) .
C4 C5 1.353(10) .
C5 C6 1.543(9) .
C6 C7 1.423(8) .
C7 C8 1.448(9) .
C8 C9 1.383(10) .
C9 C10 1.367(9) .
C9 C11 1.452(9) .
C12 C17 1.390(9) .
C12 C13 1.396(9) .
C13 C14 1.432(10) .
C14 C15 1.399(10) .
C15 C16 1.371(9) .
C16 C17 1.337(8) .
N4 C18 1.341(10) .
N4 C22 1.359(9) .
C18 C19 1.425(9) .
C19 C20 1.367(10) .
C20 C21 1.378(11) .
C21 C22 1.402(9) .
C22 C23 1.433(13) .
C22 C23A 1.483(13) .
N5 C27 1.363(15) .
N5 C23 1.391(13) .
C23 C24 1.409(14) .
C24 C25 1.382(15) .
C25 C26 1.364(14) .
C26 C27 1.360(15) .
C26 C28 1.512(18) .
N5A C27A 1.361(12) .
N5A C23A 1.392(10) .
C23A C24A 1.397(12) .
C24A C25A 1.366(12) .
C25A C26A 1.359(10) .
C26A C27A 1.364(12) .
C26A C28 1.370(13) .
C29 C30 1.375(11) .
C29 C34 1.527(10) .
C30 C31 1.395(11) .
C31 C32 1.364(9) .
C32 C33 1.322(11) .
C33 C34 1.275(11) .
C35 C36 1.437(10) .
C36 C37 1.319(12) .
C37 C38 1.302(9) .
C38 C39 1.320(10) .
C39 C40 1.528(9) .
C40 C41 1.424(11) .
C41 C42 1.435(9) .
C42 C43 1.463(10) .
C43 C44 1.305(10) .
C43 C45 1.418(9) .
C46 C47 1.350(10) .
C46 C51 1.415(10) .
C47 C48 1.391(8) .
C48 C49 1.448(10) .
C49 C50 1.350(10) .
C50 C51 1.414(8) .
C52 C53 1.373(9) .
C53 C54 1.436(9) .
C54 C55 1.406(7) .
C55 C56 1.419(8) .
C56 C57 1.508(7) .
C57 C58 1.413(8) .
C58 C59 1.398(7) .
C59 C60 1.363(8) .
C60 C61 1.397(9) .
C60 C62 1.453(7) .
C63 C64 1.427(9) .
C63 C68 1.455(9) .
C64 C65 1.326(8) .
C65 C66 1.356(10) .
C66 C67 1.372(9) .
C67 C68 1.383(7) .
N14 C69 1.362(10) .
N14 C73 1.396(10) .
C69 C70 1.406(11) .
C70 C71 1.386(11) .
C71 C72 1.385(11) .
C72 C73 1.348(12) .
C73 C74 1.535(12) .
N14A C73A 1.354(14) .
N14A C69A 1.369(14) .
C69A C70A 1.380(15) .
C70A C71A 1.343(14) .
C71A C72A 1.368(15) .
C72A C73A 1.352(16) .
C73A C74 1.469(17) .
N15 C78 1.286(7) .
N15 C74 1.392(9) .
C74 C75 1.423(10) .
C75 C76 1.386(11) .
C76 C77 1.365(10) .
C77 C78 1.361(8) .
C77 C79 1.424(10) .
C80 C85 1.370(7) .
C80 C81 1.390(7) .
C81 C82 1.381(7) .
C82 C83 1.397(7) .
C83 C84 1.395(7) .
C84 C85 1.385(7) .
N17 C90 1.309(10) .
N17 C86 1.345(10) .
C86 C87 1.324(10) .
C87 C88 1.399(11) .
C88 C89 1.417(11) .
C89 C90 1.333(10) .
C90 C91 1.539(12) .
N18 C91 1.349(8) .
N18 C95 1.379(9) .
C91 C92 1.413(10) .
C92 C93 1.369(10) .
C93 C94 1.380(8) .
C94 C95 1.384(9) .
C94 C96 1.443(11) .
C97 C98 1.375(10) .
C97 C102 1.467(8) .
C98 C99 1.397(10) .
C99 C100 1.383(8) .
C100 C101 1.435(10) .
C101 C102 1.371(9) .
C103 C104 1.368(8) .
C104 C105 1.373(10) .
C105 C106 1.345(10) .
C106 C107 1.330(9) .
C107 C108 1.500(9) .
C108 C109 1.380(10) .
C109 C110 1.378(9) .
C110 C111 1.381(8) .
C111 C112 1.310(9) .
C111 C113 1.507(9) .
C114 C115 1.364(10) .
C114 C119 1.416(8) .
C115 C116 1.379(10) .
C116 C117 1.333(8) .
C117 C118 1.377(11) .
C118 C119 1.451(9) .
N24 C124 1.346(10) .
N24 C120 1.348(10) .
C120 C121 1.391(11) .
C121 C122 1.321(11) .
C123 C124 1.383(11) .
C123 C122 1.463(11) .
C124 C125 1.456(11) .
N25 C129 1.324(8) .
N25 C125 1.329(9) .
C125 C126 1.363(9) .
C126 C127 1.369(9) .
C127 C128 1.388(9) .
C128 C129 1.351(8) .
C128 C130 1.455(10) .
C130 N26 1.292(9) .
N26 C131 1.372(9) .
C131 C136 1.386(9) .
C131 C132 1.386(9) .
C132 C133 1.430(10) .
C133 C134 1.416(9) .
C134 C135 1.410(8) .
C135 C136 1.350(9) .
N27 C141 1.345(9) .
N27 C137 1.376(9) .
C137 C138 1.398(11) .
C138 C139 1.367(11) .
C139 C140 1.360(12) .
C140 C141 1.353(11) .
C141 C142 1.403(10) .
C145 C146 1.359(7) .
C145 C144 1.376(7) .
C145 C147 1.468(10) .
N28 C142 1.361(7) .
N28 C146 1.379(7) .
C142 C143 1.346(7) .
C143 C144 1.351(7) .
C148 C153 1.402(11) .
C148 C149 1.463(10) .
C149 C150 1.384(10) .
C150 C151 1.441(10) .
C151 C152 1.398(9) .
C152 C153 1.353(10) .
N31 C154 1.319(9) .
N31 C158 1.359(10) .
C154 C155 1.333(11) .
C156 C155 1.407(11) .
C156 C157 1.408(9) .
C157 C158 1.379(10) .
C158 C159 1.505(10) .
C159 C160 1.356(7) .
C160 C161 1.358(6) .
C161 C162 1.375(6) .
C162 C163 1.358(7) .
C162 C164 1.408(8) .
C165 C166 1.397(8) .
C165 C170 1.399(9) .
C166 C167 1.371(8) .
C167 C168 1.344(9) .
C168 C169 1.400(8) .
C169 C170 1.393(8) .
N34 C175 1.348(6) .
N34 C171 1.360(6) .
C171 C172 1.367(7) .
C172 C173 1.364(6) .
C173 C174 1.378(6) .
C174 C175 1.373(6) .
C175 C176 1.466(9) .
C176 C177 1.379(10) .
C177 C178 1.358(10) .
C178 C179 1.364(10) .
C179 C180 1.430(10) .
C179 C181 1.444(10) .
C182 C183 1.349(9) .
C182 C187 1.426(9) .
C183 C184 1.378(9) .
C184 C185 1.393(9) .
C185 C186 1.357(8) .
C186 C187 1.374(9) .
C188 C189 1.359(7) .
C189 C190 1.354(7) .
C190 C191 1.373(7) .
C191 C192 1.359(6) .
C192 C193 1.550(8) .
C193 C194 1.372(6) .
C194 C195 1.358(7) .
C195 C196 1.358(6) .
C196 C197 1.333(6) .
C196 C198 1.367(9) .
C199 C200 1.406(9) .
C199 C204 1.413(8) .
C200 C201 1.369(9) .
C201 C202 1.388(8) .
C202 C203 1.446(9) .
C203 C204 1.341(9) .
O6W O6W 1.79(4) 2_755
O14W O19W 1.10(4) .
N700 C700 1.274(14) .
C701 C700 1.481(14) .

loop_
_platon_squeeze_void_nr
_platon_squeeze_void_average_x
_platon_squeeze_void_average_y
_platon_squeeze_void_average_z
_platon_squeeze_void_volume
_platon_squeeze_void_count_electrons
_platon_squeeze_void_content
1 -0.053 0.316 0.104 34164 5611 ' '
2 0.000 0.538 0.250 7 0 ' '
3 0.000 0.462 0.750 7 1 ' '
4 0.021 0.814 0.042 8 1 ' '
5 0.021 0.186 0.542 8 1 ' '
6 0.028 0.220 0.479 10 3 ' '
7 0.028 0.780 0.979 10 4 ' '
8 0.035 0.968 0.210 9 1 ' '
9 0.035 0.032 0.710 9 1 ' '
10 0.062 0.800 0.062 8 1 ' '
11 0.062 0.200 0.562 8 1 ' '
12 0.113 0.846 0.249 15 2 ' '
13 0.113 0.154 0.749 15 2 ' '
14 0.186 0.896 0.443 18 4 ' '
15 0.186 0.104 0.943 18 3 ' '
16 0.314 0.396 0.057 19 6 ' '
17 0.314 0.604 0.557 19 5 ' '
18 0.386 0.346 0.251 15 3 ' '
19 0.387 0.654 0.751 15 3 ' '
20 0.442 0.301 0.440 9 1 ' '
21 0.442 0.699 0.940 9 2 ' '
22 0.464 0.468 0.290 9 1 ' '
23 0.464 0.532 0.790 9 1 ' '
24 0.472 0.720 0.021 10 3 ' '
25 0.472 0.280 0.521 10 3 ' '
26 0.482 0.315 0.460 7 1 ' '
27 0.482 0.685 0.960 7 1 ' '
28 0.500 0.038 0.250 7 0 ' '
29 0.500 0.962 0.750 7 1 ' '
30 0.521 0.314 0.042 8 1 ' '
31 0.521 0.686 0.542 8 1 ' '
32 0.528 0.720 0.479 10 3 ' '
33 0.528 0.280 0.979 10 4 ' '
34 0.535 0.468 0.210 9 1 ' '
35 0.535 0.532 0.710 9 1 ' '
36 0.562 0.300 0.062 8 1 ' '
37 0.562 0.700 0.562 8 1 ' '
38 0.613 0.346 0.249 15 2 ' '
39 0.613 0.654 0.749 15 2 ' '
40 0.686 0.396 0.443 18 4 ' '
41 0.686 0.604 0.943 18 3 ' '
42 0.814 0.896 0.057 19 6 ' '
43 0.814 0.104 0.557 19 5 ' '
44 0.886 0.846 0.251 15 3 ' '
45 0.887 0.154 0.751 15 3 ' '
46 0.942 0.801 0.440 9 1 ' '
47 0.942 0.199 0.940 9 2 ' '
48 0.964 0.968 0.290 9 1 ' '
49 0.964 0.032 0.790 9 1 ' '
50 0.972 0.220 0.021 10 3 ' '
51 0.972 0.780 0.521 10 3 ' '
52 0.982 0.815 0.460 7 1 ' '
53 0.982 0.185 0.960 7 1 ' '
